data_7133031
loop_
_publ_author_name
'Colliard, Ian'
'Deblonde, Gauthier J.-P.'

_publ_section_title
;
 Characterization of the first Peacock-Weakley polyoxometalate containing
 a transplutonium element: curium bis-pentatungstate
 [Cm(W<sub>5</sub>O<sub>18</sub>)<sub>2</sub>]<sup>9</sup>.
;
_journal_issue 47
_journal_name_full 'Chemical communications (Cambridge, England)'
_journal_page_first 5999
_journal_page_last 6002
_journal_paper_doi 10.1039/d4cc01381f
_journal_volume 60
_journal_year 2024
_chemical_formula_moiety 'Cs6 Na3 Nd O54 W10'
_chemical_formula_sum 'Cs6 Na3 Nd O54 W10'
_chemical_formula_weight 3713.17
_space_group_crystal_system triclinic
_space_group_IT_number 2
_space_group_name_Hall '-P 1'
_space_group_name_H-M_alt 'P -1'
_atom_sites_solution_primary dual
_audit_creation_date 2024-03-11
_audit_creation_method
;
Olex2 1.5
(compiled 2023.08.24 svn.re1ec1418 for OlexSys, GUI svn.r6817)
;
_audit_update_record
;
2024-03-11 deposited with the CCDC.	2024-05-09 downloaded from the CCDC.
;
_cell_angle_alpha 101.3710(10)
_cell_angle_beta 104.4240(10)
_cell_angle_gamma 91.7010(10)
_cell_formula_units_Z 2
_cell_length_a 11.35520(10)
_cell_length_b 15.4905(2)
_cell_length_c 16.9027(2)
_cell_measurement_reflns_used 27560
_cell_measurement_temperature 298
_cell_measurement_theta_max 30.4240
_cell_measurement_theta_min 3.5110
_cell_volume 2813.17(6)
_computing_cell_refinement 'CrysAlisPro 1.171.40.43a (Rigaku OD, 2019)'
_computing_data_collection 'CrysAlisPro 1.171.40.43a (Rigaku OD, 2019)'
_computing_data_reduction 'CrysAlisPro 1.171.40.43a (Rigaku OD, 2019)'
_computing_molecular_graphics 'Olex2 1.5 (Dolomanov et al., 2009)'
_computing_publication_material 'Olex2 1.5 (Dolomanov et al., 2009)'
_computing_structure_refinement 'SHELXL 2019/3 (Sheldrick, 2015)'
_computing_structure_solution 'SHELXT 2018/2 (Sheldrick, 2018)'
_diffrn_ambient_temperature 298
_diffrn_detector 'CCD plate'
_diffrn_detector_area_resol_mean 5.8140
_diffrn_detector_type 'Pilatus 300K'
_diffrn_measured_fraction_theta_full 0.996
_diffrn_measured_fraction_theta_max 0.854
_diffrn_measurement_details
;
List of Runs (angles in degrees, time in seconds):

  # Type    Start    End  Width  t~exp~   \w     \q     \k     \f   Frames
#--------------------------------------------------------------------------
  1  \w    -69.00 -39.00   0.50    1.00    --   17.01 -38.00  30.00   60
  2  \w     33.00  60.00   0.50    1.00    --   17.01 -94.00 153.00   54
  3  \w    -27.00  -2.00   0.50    1.00    --   17.01  94.00 -95.00   50
  4  \w    -34.00  37.00   0.50    1.00    --   17.01 -38.00  30.00  142
  5  \w    -33.00  70.00   0.50    1.00    --  -18.42  38.00 -30.00  206
  6  \w     27.00  64.00   0.50    1.00    --  -18.42  19.00-180.00   74
  7  \w    -25.00  69.00   0.50    1.00    --  -18.42  19.00 -90.00  188
  8  \w    -29.00  16.00   0.50    1.00    --  -18.42  19.00-180.00   90
  9  \w     21.00  48.00   0.50    1.00    --  -18.42  19.00 -30.00   54
 10  \w    -22.00  30.00   0.50    1.00    --  -18.42  38.00  30.00  104
 11  \w     -8.00  20.00   0.50    1.00    --  -18.42  19.00 120.00   56
 12  \w    -99.00  18.00   0.50    1.00    --  -18.42 -57.00 150.00  234
 13  \w    -33.00  26.00   0.50    1.00    --  -18.42 -94.00 153.00  118
 14  \w      7.00  38.00   0.50    1.00    --  -18.42 -99.00 -30.00   62
 15  \w    -53.00 -51.50   0.50    1.00    --  -18.42  94.00 -95.00    3
;
_diffrn_measurement_device 'four-circle diffractometer'
_diffrn_measurement_device_type 'ROD, Synergy Custom DW system, Pilatus 300K'
_diffrn_measurement_method '\w scans'
_diffrn_orient_matrix_type 'CrysAlisPro convention (1999,Acta A55,543-557)'
_diffrn_orient_matrix_UB_11 -0.0354950000
_diffrn_orient_matrix_UB_12 -0.0298700000
_diffrn_orient_matrix_UB_13 -0.0360406000
_diffrn_orient_matrix_UB_21 -0.0162937000
_diffrn_orient_matrix_UB_22 0.0358537000
_diffrn_orient_matrix_UB_23 -0.0197900000
_diffrn_orient_matrix_UB_31 0.0516089000
_diffrn_orient_matrix_UB_32 -0.0043463000
_diffrn_orient_matrix_UB_33 -0.0165718000
_diffrn_radiation_monochromator mirror
_diffrn_radiation_probe x-ray
_diffrn_radiation_type 'Mo K\a'
_diffrn_radiation_wavelength 0.71073
_diffrn_reflns_av_R_equivalents 0.0689
_diffrn_reflns_av_unetI/netI 0.0598
_diffrn_reflns_Laue_measured_fraction_full 0.996
_diffrn_reflns_Laue_measured_fraction_max 0.854
_diffrn_reflns_limit_h_max 15
_diffrn_reflns_limit_h_min -15
_diffrn_reflns_limit_k_max 20
_diffrn_reflns_limit_k_min -20
_diffrn_reflns_limit_l_max 24
_diffrn_reflns_limit_l_min -24
_diffrn_reflns_number 42850
_diffrn_reflns_point_group_measured_fraction_full 0.996
_diffrn_reflns_point_group_measured_fraction_max 0.854
_diffrn_reflns_theta_full 25.242
_diffrn_reflns_theta_max 30.484
_diffrn_reflns_theta_min 3.515
_diffrn_source 'Rotating-anode X-ray tube'
_diffrn_source_type 'Rigaku (Mo) X-ray Source'
_exptl_absorpt_coefficient_mu 25.216
_exptl_absorpt_correction_T_max 1.00000
_exptl_absorpt_correction_T_min 0.33664
_exptl_absorpt_correction_type multi-scan
_exptl_absorpt_process_details
;
CrysAlisPro 1.171.40.43a (Rigaku Oxford Diffraction, 2019)
Empirical absorption correction using spherical harmonics,
 implemented in SCALE3 ABSPACK scaling algorithm.
;
_exptl_crystal_colour 'clear colourless'
_exptl_crystal_colour_lustre clear
_exptl_crystal_colour_primary colourless
_exptl_crystal_density_diffrn 4.384
_exptl_crystal_description plate
_exptl_crystal_F_000 3190
_exptl_crystal_size_max 0.01
_exptl_crystal_size_mid 0.01
_exptl_crystal_size_min 0.01
_refine_diff_density_max 4.813
_refine_diff_density_min -4.226
_refine_diff_density_rms 0.602
_refine_ls_extinction_method none
_refine_ls_goodness_of_fit_ref 1.014
_refine_ls_hydrogen_treatment undef
_refine_ls_matrix_type full
_refine_ls_number_parameters 667
_refine_ls_number_reflns 14633
_refine_ls_number_restraints 0
_refine_ls_restrained_S_all 1.014
_refine_ls_R_factor_all 0.0585
_refine_ls_R_factor_gt 0.0515
_refine_ls_shift/su_max 0.001
_refine_ls_shift/su_mean 0.000
_refine_ls_structure_factor_coef Fsqd
_refine_ls_weighting_details 'w=1/[\s^2^(Fo^2^)+(0.1006P)^2^] where P=(Fo^2^+2Fc^2^)/3'
_refine_ls_weighting_scheme calc
_refine_ls_wR_factor_gt 0.1388
_refine_ls_wR_factor_ref 0.1433
_reflns_Friedel_coverage 0.000
_reflns_number_gt 12497
_reflns_number_total 14633
_reflns_threshold_expression 'I > 2\s(I)'
_cod_data_source_file d4cc01381f2.cif
_cod_data_source_block ndw5-cs
_cod_depositor_comments 'Adding full bibliography for 7133031--7133032.cif.'
_cod_database_code 7133031
_shelx_shelxl_version_number 2019/3
_chemical_oxdiff_formula 'Nd Cs9 O50 W10'
_shelx_space_group_comment
;
The symmetry employed for this shelxl refinement is uniquely defined
by the following loop, which should always be used as a source of
symmetry information in preference to the above space-group names.
They are only intended as comments.
;
_shelx_estimated_absorpt_t_max 0.787
_shelx_estimated_absorpt_t_min 0.787
_olex2_refinement_description
;
;
_olex2_submission_special_instructions 'No special instructions were received'
_oxdiff_exptl_absorpt_empirical_details
;
Empirical correction (ABSPACK) includes:
- Absorption correction using spherical harmonics
- Frame scaling
;
_oxdiff_exptl_absorpt_empirical_full_max 7.167
_oxdiff_exptl_absorpt_empirical_full_min 0.266

loop_
_space_group_symop_operation_xyz
'x, y, z'
'-x, -y, -z'

loop_
_atom_site_label
_atom_site_type_symbol
_atom_site_fract_x
_atom_site_fract_y
_atom_site_fract_z
_atom_site_U_iso_or_equiv
_atom_site_adp_type
_atom_site_occupancy
_atom_site_site_symmetry_order
_atom_site_calc_flag
_atom_site_refinement_flags_posn
_atom_site_refinement_flags_adp
_atom_site_refinement_flags_occupancy
_atom_site_disorder_assembly
_atom_site_disorder_group
W1 W 0.81698(3) 0.62923(3) 0.24790(2) 0.01600(9) Uani 1 1 d . . . . .
W4 W 0.53945(3) 0.52398(3) 0.19929(2) 0.01544(9) Uani 1 1 d . . . . .
W6 W 0.92976(3) 0.44299(3) 0.29370(2) 0.01742(10) Uani 1 1 d . . . . .
W8 W 0.72495(4) 0.53080(3) 0.38337(2) 0.01639(10) Uani 1 1 d . . . . .
W10 W 0.38844(4) 0.18900(3) 0.32689(3) 0.01745(10) Uani 1 1 d . . . . .
W5 W 0.66850(4) 0.04467(3) 0.20132(2) 0.01723(10) Uani 1 1 d . . . . .
W3 W 0.74364(3) 0.43627(3) 0.10880(2) 0.01654(10) Uani 1 1 d . . . . .
W7 W 0.44732(4) -0.02253(3) 0.27967(2) 0.01760(10) Uani 1 1 d . . . . .
W2 W 0.66591(4) 0.13357(3) 0.39335(2) 0.01841(10) Uani 1 1 d . . . . .
W9 W 0.39211(4) 0.10159(3) 0.13523(2) 0.01744(10) Uani 1 1 d . . . . .
Nd1 Nd 0.63244(4) 0.29736(4) 0.24538(3) 0.01533(11) Uani 1 1 d . . . . .
Cs1 Cs 1.35351(6) 0.45611(5) 0.36051(4) 0.02726(16) Uani 1 1 d . . . . .
Cs4 Cs 0.37193(8) 0.85676(5) 0.00233(5) 0.03262(17) Uani 1 1 d . . . . .
Cs6 Cs 0.89979(7) 0.35643(6) 0.51210(5) 0.03583(18) Uani 1 1 d . . . . .
Cs3 Cs 0.63433(8) 0.64771(6) 0.00187(5) 0.03708(19) Uani 1 1 d . . . . .
Cs2 Cs 0.55716(8) 0.75312(6) 0.40092(6) 0.0417(2) Uani 1 1 d . . . . .
Cs5 Cs 1.00162(9) 0.18578(7) 0.28226(8) 0.0623(3) Uani 1 1 d . . . . .
O1 O 0.7948(7) 0.6403(5) 0.3587(4) 0.0213(15) Uani 1 1 d . . . . .
O4 O 0.9601(6) 0.5706(5) 0.2875(4) 0.0208(16) Uani 1 1 d . . . . .
O6 O 0.6455(7) 0.6368(5) 0.2109(5) 0.0206(15) Uani 1 1 d . . . . .
O8 O 0.3516(6) -0.0126(5) 0.1737(4) 0.0190(15) Uani 1 1 d . . . . .
O10 O 0.5268(7) 0.0362(5) 0.1090(4) 0.0196(15) Uani 1 1 d . . . . .
O12 O 0.7511(6) 0.0630(5) 0.3194(5) 0.0214(15) Uani 1 1 d . . . . .
O14 O 0.5893(6) 0.4877(5) 0.0968(4) 0.0210(15) Uani 1 1 d . . . . .
O16 O 0.4984(6) 0.4120(5) 0.2002(4) 0.0183(14) Uani 1 1 d . . . . .
O18 O 0.5244(6) 0.1087(5) 0.2649(4) 0.0160(14) Uani 1 1 d . . . . .
O20 O 0.5691(6) 0.5621(5) 0.3190(5) 0.0186(14) Uani 1 1 d . . . . .
O22 O 0.8904(6) 0.4974(5) 0.3968(4) 0.0183(15) Uani 1 1 d . . . . .
O24 O 0.9059(6) 0.4190(5) 0.1722(5) 0.0212(15) Uani 1 1 d . . . . .
O26 O 0.5751(7) -0.0553(5) 0.2268(5) 0.0221(15) Uani 1 1 d . . . . .
O28 O 0.8118(7) 0.5665(5) 0.1380(4) 0.0221(16) Uani 1 1 d . . . . .
O30 O 0.5227(7) 0.1825(5) 0.4227(4) 0.0219(15) Uani 1 1 d . . . . .
O32 O 0.6817(7) 0.3328(5) 0.1196(4) 0.0191(15) Uani 1 1 d . . . . .
O34 O 0.3488(7) 0.0599(5) 0.3283(5) 0.0221(16) Uani 1 1 d . . . . .
O36 O 0.5714(7) 0.0159(5) 0.3807(5) 0.0222(15) Uani 1 1 d . . . . .
O38 O 0.2978(6) 0.1555(5) 0.2099(5) 0.0228(16) Uani 1 1 d . . . . .
O40 O 0.4653(6) 0.2041(5) 0.1335(4) 0.0179(14) Uani 1 1 d . . . . .
O42 O 0.7393(6) 0.4900(4) 0.2464(4) 0.0137(13) Uani 1 1 d . . . . .
O44 O 0.8500(6) 0.3395(5) 0.2877(5) 0.0214(15) Uani 1 1 d . . . . .
O46 O 0.4615(6) 0.2829(5) 0.3080(4) 0.0201(15) Uani 1 1 d . . . . .
O48 O 0.6658(6) 0.4182(5) 0.3698(5) 0.0196(15) Uani 1 1 d . . . . .
O50 O 0.7124(6) 0.2333(5) 0.3676(4) 0.0207(15) Uani 1 1 d . . . . .
O52 O 0.7147(6) 0.1541(5) 0.1947(5) 0.0210(15) Uani 1 1 d . . . . .
O54 O 0.7687(8) -0.0187(6) 0.1583(6) 0.0317(19) Uani 1 1 d . . . . .
O27 O 0.4011(7) 0.5645(6) 0.1642(5) 0.0292(19) Uani 1 1 d . . . . .
O7 O 0.7214(8) 0.5766(6) 0.4832(5) 0.0305(19) Uani 1 1 d . . . . .
O29 O 0.7658(8) 0.1365(6) 0.4897(5) 0.035(2) Uani 1 1 d . . . . .
O15 O 0.8729(7) 0.7352(6) 0.2489(5) 0.0295(18) Uani 1 1 d . . . . .
O31 O 0.6015(9) 0.3684(7) 0.5004(6) 0.043(2) Uani 1 1 d . . . . .
O2 O 0.7604(8) 0.4163(6) 0.0084(5) 0.033(2) Uani 1 1 d . . . . .
O33 O 0.3902(7) -0.1248(6) 0.2904(5) 0.0295(18) Uani 1 1 d . . . . .
O17 O 0.5285(9) 0.7677(6) 0.1397(6) 0.037(2) Uani 1 1 d . . . . .
O35 O 0.2842(7) 0.0737(7) 0.0406(5) 0.034(2) Uani 1 1 d . . . . .
O9 O 1.0808(7) 0.4218(7) 0.3270(6) 0.038(2) Uani 1 1 d . . . . .
O37 O 0.2793(7) 0.2344(6) 0.3750(5) 0.0285(18) Uani 1 1 d . . . . .
O19 O 0.8696(8) 0.7615(6) 0.5090(6) 0.037(2) Uani 1 1 d . . . . .
O39 O 1.2605(9) 0.3281(8) 0.1621(7) 0.049(3) Uani 1 1 d . . . . .
O5 O 0.7489(9) 0.8603(7) 0.3401(6) 0.038(2) Uani 1 1 d . . . . .
O41 O 0.1129(8) 0.9340(7) 0.0834(6) 0.038(2) Uani 1 1 d . . . . .
O21 O 1.1911(8) 0.6076(8) 0.2698(6) 0.047(3) Uani 1 1 d . . . . .
O43 O 0.6906(10) 0.9356(7) 0.5121(6) 0.048(3) Uani 1 1 d . . . . .
O11 O 0.2684(8) 0.7474(7) 0.1360(7) 0.045(2) Uani 1 1 d . . . . .
O45 O 0.8342(10) 0.8166(7) 0.0663(8) 0.055(3) Uani 1 1 d . . . . .
O23 O 0.9779(10) 0.0151(8) 0.4035(7) 0.053(3) Uani 1 1 d . . . . .
Na1 Na 0.1942(4) 0.5915(3) 0.1259(3) 0.0267(10) Uani 1 1 d . . . . .
Na3 Na 1.0460(5) 0.7802(4) 0.0739(3) 0.0396(12) Uani 1 1 d . . . . .
Na2 Na 1.1242(5) 0.0904(4) 0.5243(4) 0.0474(14) Uani 1 1 d . . . . .
O47 O 0.1043(7) 0.4458(6) 0.1052(5) 0.0312(19) Uani 1 1 d . . . . .
O3 O -0.0078(7) 0.6264(6) 0.0673(5) 0.034(2) Uani 1 1 d . . . . .
O49 O 1.1003(9) 0.0006(8) 0.2826(8) 0.054(3) Uani 1 1 d . . . . .
O25 O 1.0668(10) 0.8158(8) 0.2211(7) 0.056(3) Uani 1 1 d . . . . .
O51 O 0.2577(11) 0.7819(8) 0.3585(6) 0.058(3) Uani 1 1 d . . . . .
O13 O 0.9297(10) 0.0590(8) 0.0900(7) 0.052(3) Uani 1 1 d . . . . .
O53 O 0.0575(15) 0.7571(9) -0.0680(8) 0.078(4) Uani 1 1 d . . . . .

loop_
_atom_site_aniso_label
_atom_site_aniso_U_11
_atom_site_aniso_U_22
_atom_site_aniso_U_33
_atom_site_aniso_U_23
_atom_site_aniso_U_13
_atom_site_aniso_U_12
W1 0.01571(18) 0.0163(2) 0.01617(19) 0.00278(15) 0.00529(14) -0.00164(15)
W4 0.01168(17) 0.0177(2) 0.01752(19) 0.00482(15) 0.00384(14) 0.00200(14)
W6 0.01107(17) 0.0211(2) 0.0193(2) 0.00519(16) 0.00195(14) 0.00058(15)
W8 0.01968(19) 0.0166(2) 0.01189(18) -0.00006(15) 0.00523(14) -0.00303(15)
W10 0.01871(19) 0.0158(2) 0.0186(2) 0.00092(16) 0.00836(15) 0.00140(15)
W5 0.01841(19) 0.0165(2) 0.01711(19) 0.00157(15) 0.00658(15) 0.00240(15)
W3 0.01781(18) 0.0198(2) 0.01219(18) 0.00113(15) 0.00609(14) 0.00002(15)
W7 0.02113(19) 0.0139(2) 0.0179(2) 0.00248(15) 0.00615(15) -0.00036(15)
W2 0.0219(2) 0.0184(2) 0.01282(19) 0.00294(15) 0.00088(15) 0.00092(16)
W9 0.01806(19) 0.0170(2) 0.01390(19) 0.00055(15) 0.00051(14) -0.00159(15)
Nd1 0.0151(2) 0.0160(3) 0.0137(2) 0.00131(19) 0.00318(18) 0.00019(19)
Cs1 0.0234(3) 0.0288(4) 0.0302(4) 0.0011(3) 0.0122(3) 0.0018(3)
Cs4 0.0487(4) 0.0277(4) 0.0226(3) 0.0026(3) 0.0132(3) 0.0039(3)
Cs6 0.0319(4) 0.0339(4) 0.0327(4) 0.0044(3) -0.0051(3) -0.0049(3)
Cs3 0.0408(4) 0.0375(5) 0.0268(4) 0.0024(3) 0.0014(3) -0.0024(4)
Cs2 0.0446(5) 0.0318(5) 0.0495(5) 0.0049(4) 0.0163(4) 0.0080(4)
Cs5 0.0422(5) 0.0424(6) 0.0809(8) 0.0001(5) -0.0145(5) 0.0143(4)
O1 0.025(4) 0.022(4) 0.016(3) 0.000(3) 0.008(3) 0.001(3)
O4 0.010(3) 0.029(4) 0.022(4) 0.007(3) 0.001(3) -0.008(3)
O6 0.024(4) 0.012(4) 0.029(4) 0.006(3) 0.010(3) 0.002(3)
O8 0.023(3) 0.008(3) 0.022(4) -0.007(3) 0.008(3) -0.006(3)
O10 0.029(4) 0.017(4) 0.015(3) 0.001(3) 0.010(3) 0.002(3)
O12 0.020(3) 0.024(4) 0.023(4) 0.013(3) 0.004(3) 0.004(3)
O14 0.023(4) 0.028(4) 0.009(3) 0.004(3) 0.000(3) 0.001(3)
O16 0.015(3) 0.018(4) 0.024(4) 0.008(3) 0.007(3) 0.000(3)
O18 0.014(3) 0.017(4) 0.016(3) 0.007(3) 0.000(3) 0.004(3)
O20 0.018(3) 0.016(4) 0.026(4) 0.004(3) 0.013(3) 0.000(3)
O22 0.017(3) 0.021(4) 0.010(3) -0.004(3) -0.003(2) -0.007(3)
O24 0.021(3) 0.022(4) 0.022(4) 0.002(3) 0.011(3) 0.002(3)
O26 0.025(4) 0.019(4) 0.023(4) 0.005(3) 0.008(3) 0.001(3)
O28 0.024(4) 0.029(4) 0.017(3) 0.003(3) 0.013(3) 0.007(3)
O30 0.030(4) 0.016(4) 0.016(3) -0.003(3) 0.005(3) -0.001(3)
O32 0.026(4) 0.012(4) 0.020(4) 0.000(3) 0.009(3) 0.000(3)
O34 0.026(4) 0.020(4) 0.021(4) 0.003(3) 0.008(3) -0.002(3)
O36 0.030(4) 0.014(4) 0.022(4) 0.005(3) 0.006(3) -0.002(3)
O38 0.020(3) 0.027(4) 0.020(4) 0.006(3) 0.003(3) 0.004(3)
O40 0.024(3) 0.010(3) 0.019(3) 0.006(3) 0.001(3) 0.003(3)
O42 0.015(3) 0.013(3) 0.015(3) 0.004(3) 0.007(3) -0.005(3)
O44 0.019(3) 0.019(4) 0.026(4) 0.004(3) 0.007(3) 0.001(3)
O46 0.021(3) 0.019(4) 0.017(3) 0.000(3) 0.003(3) -0.001(3)
O48 0.022(3) 0.015(4) 0.023(4) 0.007(3) 0.006(3) 0.001(3)
O50 0.022(3) 0.019(4) 0.016(3) -0.003(3) 0.002(3) 0.002(3)
O52 0.016(3) 0.019(4) 0.027(4) 0.001(3) 0.006(3) 0.001(3)
O54 0.033(4) 0.032(5) 0.035(5) 0.009(4) 0.015(4) 0.006(4)
O27 0.015(3) 0.037(5) 0.042(5) 0.019(4) 0.009(3) 0.012(3)
O7 0.042(5) 0.031(5) 0.012(3) -0.011(3) 0.010(3) -0.003(4)
O29 0.041(5) 0.036(5) 0.027(4) 0.007(4) 0.003(4) 0.007(4)
O15 0.034(4) 0.018(4) 0.039(5) 0.011(4) 0.011(4) -0.006(3)
O31 0.055(6) 0.042(6) 0.034(5) -0.001(4) 0.022(4) 0.001(5)
O2 0.040(5) 0.043(6) 0.019(4) 0.004(4) 0.013(3) 0.005(4)
O33 0.034(4) 0.025(5) 0.030(4) 0.003(4) 0.011(3) -0.001(4)
O17 0.051(5) 0.012(4) 0.040(5) -0.001(4) 0.000(4) 0.005(4)
O35 0.030(4) 0.045(6) 0.017(4) 0.003(4) -0.006(3) -0.003(4)
O9 0.011(3) 0.052(6) 0.049(5) 0.019(5) -0.001(3) 0.008(4)
O37 0.029(4) 0.031(5) 0.030(4) 0.005(4) 0.016(3) 0.001(4)
O19 0.041(5) 0.031(5) 0.034(5) -0.001(4) 0.005(4) 0.000(4)
O39 0.039(5) 0.055(7) 0.053(6) 0.016(5) 0.009(5) 0.017(5)
O5 0.048(5) 0.037(5) 0.029(4) 0.008(4) 0.008(4) 0.011(4)
O41 0.031(4) 0.039(6) 0.042(5) 0.010(4) 0.006(4) -0.004(4)
O21 0.030(5) 0.069(8) 0.045(6) 0.010(5) 0.015(4) 0.004(5)
O43 0.074(7) 0.042(6) 0.031(5) 0.010(5) 0.019(5) 0.013(5)
O11 0.034(5) 0.039(6) 0.055(6) 0.000(5) 0.010(4) -0.001(4)
O45 0.051(6) 0.033(6) 0.072(8) -0.001(5) 0.010(5) 0.013(5)
O23 0.047(6) 0.052(7) 0.055(7) 0.013(6) 0.005(5) -0.004(5)
Na1 0.022(2) 0.031(3) 0.027(2) 0.006(2) 0.0061(17) 0.0034(19)
Na3 0.040(3) 0.035(3) 0.045(3) 0.009(3) 0.012(2) 0.000(2)
Na2 0.044(3) 0.052(4) 0.039(3) 0.008(3) 0.001(2) -0.003(3)
O47 0.024(4) 0.042(5) 0.031(4) 0.013(4) 0.007(3) 0.004(4)
O3 0.023(4) 0.043(6) 0.030(4) -0.001(4) 0.006(3) 0.001(4)
O49 0.038(5) 0.050(7) 0.077(8) 0.005(6) 0.024(5) 0.014(5)
O25 0.063(7) 0.051(7) 0.061(7) 0.012(6) 0.029(6) -0.015(6)
O51 0.086(8) 0.049(7) 0.037(5) -0.012(5) 0.033(6) -0.028(6)
O13 0.054(6) 0.050(7) 0.062(7) 0.019(6) 0.028(5) 0.005(5)
O53 0.122(12) 0.049(8) 0.061(8) 0.001(7) 0.028(8) 0.018(8)

loop_
_atom_type_symbol
_atom_type_description
_atom_type_scat_dispersion_real
_atom_type_scat_dispersion_imag
_atom_type_scat_source
Cs Cs -0.3680 2.1192 'International Tables Vol C Tables 4.2.6.8 and 6.1.1.4'
Na Na 0.0362 0.0249 'International Tables Vol C Tables 4.2.6.8 and 6.1.1.4'
Nd Nd -0.1943 3.0179 'International Tables Vol C Tables 4.2.6.8 and 6.1.1.4'
O O 0.0106 0.0060 'International Tables Vol C Tables 4.2.6.8 and 6.1.1.4'
W W -0.8490 6.8722 'International Tables Vol C Tables 4.2.6.8 and 6.1.1.4'

loop_
_geom_angle_atom_site_label_1
_geom_angle_atom_site_label_2
_geom_angle_atom_site_label_3
_geom_angle
_geom_angle_site_symmetry_1
_geom_angle_site_symmetry_3
_geom_angle_publ_flag
Cs3 W1 Cs6 163.473(19) . 2_766 ?
O1 W1 Cs6 51.6(2) . 2_766 ?
O1 W1 Cs3 142.5(2) . . ?
O1 W1 O42 77.0(3) . . ?
O4 W1 Cs6 42.5(2) . 2_766 ?
O4 W1 Cs3 130.1(2) . . ?
O4 W1 O1 85.8(3) . . ?
O4 W1 O42 76.6(3) . . ?
O6 W1 Cs6 138.5(2) . 2_766 ?
O6 W1 Cs3 56.1(2) . . ?
O6 W1 O1 87.0(3) . . ?
O6 W1 O4 154.1(3) . . ?
O6 W1 O42 77.6(3) . . ?
O28 W1 Cs6 129.8(2) . 2_766 ?
O28 W1 Cs3 44.0(2) . . ?
O28 W1 O1 154.3(3) . . ?
O28 W1 O4 87.7(3) . . ?
O28 W1 O6 88.1(3) . . ?
O28 W1 O42 77.3(3) . . ?
O42 W1 Cs6 93.18(16) . 2_766 ?
O42 W1 Cs3 98.88(16) . . ?
O15 W1 Cs6 87.5(3) . 2_766 ?
O15 W1 Cs3 80.7(3) . . ?
O15 W1 O1 102.8(4) . . ?
O15 W1 O4 104.5(4) . . ?
O15 W1 O6 101.4(4) . . ?
O15 W1 O28 103.0(4) . . ?
O15 W1 O42 178.9(3) . . ?
Cs1 W4 Cs3 161.083(18) 1_455 . ?
Cs1 W4 Cs2 71.089(17) 1_455 . ?
Cs3 W4 Cs1 98.073(18) 2_665 1_455 ?
Cs3 W4 Cs3 79.75(2) 2_665 . ?
Cs3 W4 Cs2 152.66(2) 2_665 . ?
Cs2 W4 Cs3 102.292(19) . . ?
O6 W4 Cs1 129.4(2) . 1_455 ?
O6 W4 Cs3 50.0(2) . . ?
O6 W4 Cs3 129.7(2) . 2_665 ?
O6 W4 Cs2 58.7(2) . . ?
O6 W4 O42 74.5(3) . . ?
O14 W4 Cs1 147.2(2) . 1_455 ?
O14 W4 Cs3 41.5(2) . . ?
O14 W4 Cs3 52.5(2) . 2_665 ?
O14 W4 Cs2 141.6(2) . . ?
O14 W4 O6 83.3(3) . . ?
O14 W4 O42 76.9(3) . . ?
O16 W4 Cs1 57.1(2) . 1_455 ?
O16 W4 Cs3 57.1(2) . 2_665 ?
O16 W4 Cs3 131.7(2) . . ?
O16 W4 Cs2 126.0(2) . . ?
O16 W4 O6 159.9(3) . . ?
O16 W4 O14 91.5(3) . . ?
O16 W4 O20 93.3(3) . . ?
O16 W4 O42 85.4(3) . . ?
O20 W4 Cs1 49.3(2) . 1_455 ?
O20 W4 Cs3 146.7(2) . 2_665 ?
O20 W4 Cs3 133.2(2) . . ?
O20 W4 Cs2 36.1(2) . . ?
O20 W4 O6 83.4(3) . . ?
O20 W4 O14 153.9(3) . . ?
O20 W4 O42 78.0(3) . . ?
O42 W4 Cs1 106.47(15) . 1_455 ?
O42 W4 Cs3 91.69(15) . . ?
O42 W4 Cs3 111.00(16) . 2_665 ?
O42 W4 Cs2 96.25(16) . . ?
O27 W4 Cs1 79.2(3) . 1_455 ?
O27 W4 Cs3 74.1(3) . 2_665 ?
O27 W4 Cs3 82.2(3) . . ?
O27 W4 Cs2 79.2(3) . . ?
O27 W4 O6 96.8(4) . . ?
O27 W4 O14 102.1(4) . . ?
O27 W4 O16 103.3(4) . . ?
O27 W4 O20 101.8(4) . . ?
O27 W4 O42 171.3(3) . . ?
Cs6 W6 Cs6 74.94(2) 2_766 . ?
Cs5 W6 Cs6 123.51(2) . 2_766 ?
Cs5 W6 Cs6 68.20(2) . . ?
O4 W6 Cs6 124.8(2) . . ?
O4 W6 Cs6 53.8(2) . 2_766 ?
O4 W6 Cs5 156.50(19) . . ?
O4 W6 O42 74.6(2) . . ?
O22 W6 Cs6 44.9(2) . . ?
O22 W6 Cs6 47.3(2) . 2_766 ?
O22 W6 Cs5 113.1(2) . . ?
O22 W6 O4 82.4(3) . . ?
O22 W6 O24 153.5(3) . . ?
O22 W6 O42 77.3(3) . . ?
O24 W6 Cs6 149.7(2) . . ?
O24 W6 Cs6 135.1(2) . 2_766 ?
O24 W6 Cs5 87.1(2) . . ?
O24 W6 O4 84.7(3) . . ?
O24 W6 O42 77.0(3) . . ?
O42 W6 Cs6 102.32(15) . . ?
O42 W6 Cs6 103.66(17) . 2_766 ?
O42 W6 Cs5 124.63(17) . . ?
O44 W6 Cs6 58.3(2) . . ?
O44 W6 Cs6 133.2(2) . 2_766 ?
O44 W6 Cs5 41.7(2) . . ?
O44 W6 O4 160.2(3) . . ?
O44 W6 O22 92.8(3) . . ?
O44 W6 O24 91.7(3) . . ?
O44 W6 O42 85.6(3) . . ?
O9 W6 Cs6 71.8(3) . 2_766 ?
O9 W6 Cs6 83.3(3) . . ?
O9 W6 Cs5 62.9(3) . . ?
O9 W6 O4 97.3(4) . . ?
O9 W6 O22 103.3(4) . . ?
O9 W6 O24 101.2(4) . . ?
O9 W6 O42 171.8(4) . . ?
O9 W6 O44 102.5(4) . . ?
Cs1 W8 Cs6 161.578(18) 1_455 2_766 ?
Cs6 W8 Cs1 102.045(18) . 1_455 ?
Cs6 W8 Cs6 74.10(2) . 2_766 ?
Cs2 W8 Cs1 73.627(18) . 1_455 ?
Cs2 W8 Cs6 98.95(2) . 2_766 ?
Cs2 W8 Cs6 145.01(2) . . ?
O1 W8 Cs1 127.9(2) . 1_455 ?
O1 W8 Cs6 128.9(2) . . ?
O1 W8 Cs6 55.2(2) . 2_766 ?
O1 W8 Cs2 58.8(2) . . ?
O1 W8 O42 74.8(3) . . ?
O20 W8 Cs1 45.8(2) . 1_455 ?
O20 W8 Cs6 146.7(2) . . ?
O20 W8 Cs6 139.1(2) . 2_766 ?
O20 W8 Cs2 47.7(2) . . ?
O20 W8 O1 84.4(3) . . ?
O20 W8 O42 77.4(3) . . ?
O22 W8 Cs1 148.3(2) . 1_455 ?
O22 W8 Cs6 39.4(2) . 2_766 ?
O22 W8 Cs6 50.2(2) . . ?
O22 W8 Cs2 137.5(2) . . ?
O22 W8 O1 83.1(3) . . ?
O22 W8 O20 153.7(3) . . ?
O22 W8 O42 77.0(3) . . ?
O42 W8 Cs1 102.46(15) . 1_455 ?
O42 W8 Cs6 107.65(17) . . ?
O42 W8 Cs6 95.82(15) . 2_766 ?
O42 W8 Cs2 107.16(17) . . ?
O48 W8 Cs1 56.6(2) . 1_455 ?
O48 W8 Cs6 56.5(2) . . ?
O48 W8 Cs6 128.1(2) . 2_766 ?
O48 W8 Cs2 130.2(2) . . ?
O48 W8 O1 160.4(3) . . ?
O48 W8 O20 92.0(3) . . ?
O48 W8 O22 92.0(3) . . ?
O48 W8 O42 85.6(3) . . ?
O7 W8 Cs1 82.1(3) . 1_455 ?
O7 W8 Cs6 79.5(3) . 2_766 ?
O7 W8 Cs6 78.2(3) . . ?
O7 W8 Cs2 66.8(3) . . ?
O7 W8 O1 96.6(4) . . ?
O7 W8 O20 101.3(4) . . ?
O7 W8 O22 103.1(4) . . ?
O7 W8 O42 171.3(4) . . ?
O7 W8 O48 103.0(4) . . ?
Cs1 W10 Cs2 81.947(17) 1_455 2_666 ?
Cs1 W10 Cs5 80.757(19) 1_455 1_455 ?
Cs5 W10 Cs2 92.40(2) 1_455 2_666 ?
O18 W10 Cs1 127.92(17) . 1_455 ?
O18 W10 Cs2 121.14(16) . 2_666 ?
O18 W10 Cs5 135.91(17) . 1_455 ?
O30 W10 Cs1 101.9(2) . 1_455 ?
O30 W10 Cs2 44.8(2) . 2_666 ?
O30 W10 Cs5 134.9(2) . 1_455 ?
O30 W10 O18 77.4(3) . . ?
O30 W10 O34 83.4(3) . . ?
O34 W10 Cs1 157.9(2) . 1_455 ?
O34 W10 Cs2 87.4(2) . 2_666 ?
O34 W10 Cs5 80.5(2) . 1_455 ?
O34 W10 O18 74.1(3) . . ?
O38 W10 Cs1 98.0(2) . 1_455 ?
O38 W10 Cs2 156.8(2) . 2_666 ?
O38 W10 Cs5 64.9(2) . 1_455 ?
O38 W10 O18 77.1(3) . . ?
O38 W10 O30 153.9(3) . . ?
O38 W10 O34 84.3(3) . . ?
O46 W10 Cs1 42.6(2) . 1_455 ?
O46 W10 Cs2 103.9(2) . 2_666 ?
O46 W10 Cs5 115.6(2) . 1_455 ?
O46 W10 O18 85.4(3) . . ?
O46 W10 O30 92.4(3) . . ?
O46 W10 O34 159.4(3) . . ?
O46 W10 O38 91.0(3) . . ?
O37 W10 Cs1 60.3(3) . 1_455 ?
O37 W10 Cs2 57.2(3) . 2_666 ?
O37 W10 Cs5 40.3(3) . 1_455 ?
O37 W10 O18 171.8(3) . . ?
O37 W10 O30 101.9(4) . . ?
O37 W10 O34 97.7(4) . . ?
O37 W10 O38 102.6(4) . . ?
O37 W10 O46 102.8(4) . . ?
Cs4 W5 Cs5 85.68(2) 2_665 . ?
O10 W5 Cs4 50.9(2) . 2_665 ?
O10 W5 Cs5 136.1(2) . . ?
O10 W5 O12 153.4(3) . . ?
O10 W5 O18 77.1(3) . . ?
O10 W5 O26 83.3(3) . . ?
O12 W5 Cs4 144.7(2) . 2_665 ?
O12 W5 Cs5 62.5(2) . . ?
O12 W5 O18 77.3(3) . . ?
O12 W5 O26 82.8(3) . . ?
O18 W5 Cs4 104.35(16) . 2_665 ?
O18 W5 Cs5 113.27(17) . . ?
O26 W5 Cs4 132.0(2) . 2_665 ?
O26 W5 Cs5 140.4(2) . . ?
O26 W5 O18 73.6(3) . . ?
O52 W5 Cs4 52.2(2) . 2_665 ?
O52 W5 Cs5 48.8(2) . . ?
O52 W5 O10 92.2(3) . . ?
O52 W5 O12 93.3(3) . . ?
O52 W5 O18 86.6(3) . . ?
O52 W5 O26 160.2(3) . . ?
O54 W5 Cs4 82.8(3) . 2_665 ?
O54 W5 Cs5 72.9(3) . . ?
O54 W5 O10 103.6(4) . . ?
O54 W5 O12 100.5(4) . . ?
O54 W5 O18 170.6(3) . . ?
O54 W5 O26 97.1(4) . . ?
O54 W5 O52 102.7(4) . . ?
Cs3 W3 Cs3 80.05(2) . 2_665 ?
O14 W3 Cs3 51.8(2) . . ?
O14 W3 Cs3 42.3(2) . 2_665 ?
O14 W3 O24 152.9(3) . . ?
O14 W3 O28 82.8(3) . . ?
O14 W3 O42 77.1(3) . . ?
O24 W3 Cs3 152.1(2) . 2_665 ?
O24 W3 Cs3 127.9(2) . . ?
O24 W3 O28 83.1(3) . . ?
O24 W3 O42 76.9(3) . . ?
O28 W3 Cs3 48.2(2) . . ?
O28 W3 Cs3 123.2(2) . 2_665 ?
O28 W3 O42 73.9(2) . . ?
O32 W3 Cs3 59.8(2) . 2_665 ?
O32 W3 Cs3 139.9(2) . . ?
O32 W3 O14 93.3(3) . . ?
O32 W3 O24 92.3(3) . . ?
O32 W3 O28 160.4(3) . . ?
O32 W3 O42 86.5(3) . . ?
O42 W3 Cs3 100.14(15) . 2_665 ?
O42 W3 Cs3 101.38(17) . . ?
O2 W3 Cs3 70.8(3) . . ?
O2 W3 Cs3 86.5(3) . 2_665 ?
O2 W3 O14 102.8(4) . . ?
O2 W3 O24 101.4(4) . . ?
O2 W3 O28 95.0(4) . . ?
O2 W3 O32 104.5(4) . . ?
O2 W3 O42 168.9(4) . . ?
O8 W7 Cs2 134.4(2) . 1_545 ?
O8 W7 O18 77.6(3) . . ?
O8 W7 O26 87.2(3) . . ?
O8 W7 O34 87.9(3) . . ?
O8 W7 O36 154.5(3) . . ?
O18 W7 Cs2 141.07(16) . 1_545 ?
O26 W7 Cs2 82.9(2) . 1_545 ?
O26 W7 O18 76.7(3) . . ?
O26 W7 O34 154.4(3) . . ?
O34 W7 Cs2 117.6(2) . 1_545 ?
O34 W7 O18 77.7(3) . . ?
O36 W7 Cs2 69.2(2) . 1_545 ?
O36 W7 O18 76.9(3) . . ?
O36 W7 O26 87.1(3) . . ?
O36 W7 O34 86.6(3) . . ?
O33 W7 Cs2 38.3(3) . 1_545 ?
O33 W7 O8 102.5(4) . . ?
O33 W7 O18 178.9(3) . . ?
O33 W7 O26 102.2(4) . . ?
O33 W7 O34 103.4(3) . . ?
O33 W7 O36 103.0(4) . . ?
O12 W2 Cs6 105.1(2) . . ?
O12 W2 O18 77.2(3) . . ?
O12 W2 O36 83.3(3) . . ?
O18 W2 Cs6 128.10(18) . . ?
O30 W2 Cs6 95.4(2) . . ?
O30 W2 O12 154.3(3) . . ?
O30 W2 O18 77.9(3) . . ?
O30 W2 O36 83.5(3) . . ?
O36 W2 Cs6 157.7(2) . . ?
O36 W2 O18 73.6(3) . . ?
O50 W2 Cs6 43.0(2) . . ?
O50 W2 O12 91.7(3) . . ?
O50 W2 O18 85.5(3) . . ?
O50 W2 O30 92.8(3) . . ?
O50 W2 O36 159.1(3) . . ?
O29 W2 Cs6 60.2(3) . . ?
O29 W2 O12 100.8(4) . . ?
O29 W2 O18 171.6(4) . . ?
O29 W2 O30 102.9(4) . . ?
O29 W2 O36 98.2(4) . . ?
O29 W2 O50 102.7(4) . . ?
Cs4 W9 Cs4 81.544(19) 1_545 2_665 ?
O8 W9 Cs4 129.00(19) . 2_665 ?
O8 W9 Cs4 54.70(19) . 1_545 ?
O8 W9 O18 73.3(3) . . ?
O10 W9 Cs4 48.2(2) . 2_665 ?
O10 W9 Cs4 52.7(2) . 1_545 ?
O10 W9 O8 82.3(3) . . ?
O10 W9 O18 76.8(3) . . ?
O18 W9 Cs4 108.18(18) . 1_545 ?
O18 W9 Cs4 101.41(16) . 2_665 ?
O38 W9 Cs4 146.2(2) . 2_665 ?
O38 W9 Cs4 131.4(2) . 1_545 ?
O38 W9 O8 83.7(3) . . ?
O38 W9 O10 153.6(3) . . ?
O38 W9 O18 77.8(3) . . ?
O40 W9 Cs4 133.8(2) . 1_545 ?
O40 W9 Cs4 52.5(2) . 2_665 ?
O40 W9 O8 161.1(3) . . ?
O40 W9 O10 92.2(3) . . ?
O40 W9 O18 87.8(3) . . ?
O40 W9 O38 93.9(3) . . ?
O35 W9 Cs4 62.1(3) . 1_545 ?
O35 W9 Cs4 85.3(3) . 2_665 ?
O35 W9 O8 94.3(4) . . ?
O35 W9 O10 100.8(4) . . ?
O35 W9 O18 167.6(4) . . ?
O35 W9 O38 102.5(4) . . ?
O35 W9 O40 104.5(4) . . ?
Cs1 Nd1 Cs6 87.826(16) 1_455 . ?
Cs4 Nd1 Cs1 135.209(19) 2_665 1_455 ?
Cs4 Nd1 Cs6 136.80(2) 2_665 . ?
Cs4 Nd1 Cs5 75.85(2) 2_665 . ?
Cs5 Nd1 Cs1 148.79(2) . 1_455 ?
Cs5 Nd1 Cs6 61.00(2) . . ?
O16 Nd1 Cs1 47.36(16) . 1_455 ?
O16 Nd1 Cs4 98.25(17) . 2_665 ?
O16 Nd1 Cs6 119.54(17) . . ?
O16 Nd1 Cs5 149.30(15) . . ?
O16 Nd1 O40 79.1(2) . . ?
O16 Nd1 O52 143.9(2) . . ?
O32 Nd1 Cs1 119.53(17) . 1_455 ?
O32 Nd1 Cs4 45.57(17) . 2_665 ?
O32 Nd1 Cs6 124.57(17) . . ?
O32 Nd1 Cs5 82.99(17) . . ?
O32 Nd1 O16 72.4(2) . . ?
O32 Nd1 O40 80.0(2) . . ?
O32 Nd1 O52 81.5(2) . . ?
O40 Nd1 Cs1 91.60(16) . 1_455 ?
O40 Nd1 Cs4 48.54(16) . 2_665 ?
O40 Nd1 Cs6 151.52(16) . . ?
O40 Nd1 Cs5 114.84(16) . . ?
O40 Nd1 O52 72.0(2) . . ?
O44 Nd1 Cs1 123.30(18) . 1_455 ?
O44 Nd1 Cs4 95.63(17) . 2_665 ?
O44 Nd1 Cs6 50.65(17) . . ?
O44 Nd1 Cs5 37.14(18) . . ?
O44 Nd1 O16 116.2(2) . . ?
O44 Nd1 O32 74.9(2) . . ?
O44 Nd1 O40 143.9(2) . . ?
O44 Nd1 O46 139.7(2) . . ?
O44 Nd1 O48 74.3(2) . . ?
O44 Nd1 O50 74.7(2) . . ?
O44 Nd1 O52 78.9(2) . . ?
O46 Nd1 Cs1 36.76(18) . 1_455 ?
O46 Nd1 Cs4 121.61(17) . 2_665 ?
O46 Nd1 Cs6 89.32(17) . . ?
O46 Nd1 Cs5 132.95(18) . . ?
O46 Nd1 O16 76.1(2) . . ?
O46 Nd1 O32 142.0(2) . . ?
O46 Nd1 O40 73.8(2) . . ?
O46 Nd1 O48 72.7(2) . . ?
O46 Nd1 O52 114.7(2) . . ?
O48 Nd1 Cs1 49.80(16) . 1_455 ?
O48 Nd1 Cs4 162.65(17) . 2_665 ?
O48 Nd1 Cs6 45.20(17) . . ?
O48 Nd1 Cs5 101.98(16) . . ?
O48 Nd1 O16 74.7(2) . . ?
O48 Nd1 O32 117.3(2) . . ?
O48 Nd1 O40 141.4(2) . . ?
O48 Nd1 O52 140.9(2) . . ?
O50 Nd1 Cs1 94.48(16) . 1_455 ?
O50 Nd1 Cs4 118.60(17) . 2_665 ?
O50 Nd1 Cs6 36.80(18) . . ?
O50 Nd1 Cs5 60.24(16) . . ?
O50 Nd1 O16 141.0(2) . . ?
O50 Nd1 O32 143.2(2) . . ?
O50 Nd1 O40 115.1(2) . . ?
O50 Nd1 O46 74.0(2) . . ?
O50 Nd1 O48 73.0(2) . . ?
O50 Nd1 O52 72.8(2) . . ?
O52 Nd1 Cs1 151.38(16) . 1_455 ?
O52 Nd1 Cs4 46.06(17) . 2_665 ?
O52 Nd1 Cs6 95.67(17) . . ?
O52 Nd1 Cs5 43.31(16) . . ?
O16 Cs1 W4 25.58(12) 1_655 1_655 ?
O16 Cs1 O48 50.31(16) 1_655 1_655 ?
O16 Cs1 O31 90.88(18) 1_655 1_655 ?
O16 Cs1 O37 99.34(17) 1_655 1_655 ?
O20 Cs1 W4 27.26(13) 1_655 1_655 ?
O20 Cs1 O16 47.64(18) 1_655 1_655 ?
O20 Cs1 O48 46.67(18) 1_655 1_655 ?
O20 Cs1 O31 84.8(2) 1_655 1_655 ?
O20 Cs1 O37 137.33(18) 1_655 1_655 ?
O20 Cs1 O39 93.2(2) 1_655 . ?
O20 Cs1 O21 80.7(2) 1_655 . ?
O46 Cs1 W4 79.14(14) 1_655 1_655 ?
O46 Cs1 O16 55.17(18) 1_655 1_655 ?
O46 Cs1 O20 89.86(19) 1_655 1_655 ?
O46 Cs1 O48 51.43(18) 1_655 1_655 ?
O46 Cs1 O7 100.8(2) 1_655 2_766 ?
O46 Cs1 O31 143.1(2) 1_655 2_766 ?
O46 Cs1 O31 56.5(2) 1_655 1_655 ?
O46 Cs1 O37 48.08(18) 1_655 1_655 ?
O46 Cs1 O39 57.2(2) 1_655 . ?
O46 Cs1 O21 138.7(2) 1_655 . ?
O48 Cs1 W4 55.41(11) 1_655 1_655 ?
O48 Cs1 O31 44.10(18) 1_655 1_655 ?
O7 Cs1 W4 164.69(16) 2_766 1_655 ?
O7 Cs1 O16 155.3(2) 2_766 1_655 ?
O7 Cs1 O20 138.1(2) 2_766 1_655 ?
O7 Cs1 O48 112.5(2) 2_766 1_655 ?
O7 Cs1 O31 69.3(2) 2_766 2_766 ?
O7 Cs1 O31 68.7(2) 2_766 1_655 ?
O7 Cs1 O37 60.7(2) 2_766 1_655 ?
O7 Cs1 O39 126.6(2) 2_766 . ?
O7 Cs1 O21 113.1(2) 2_766 . ?
O31 Cs1 W4 101.45(17) 2_766 1_655 ?
O31 Cs1 W4 99.44(14) 1_655 1_655 ?
O31 Cs1 O16 125.4(2) 2_766 1_655 ?
O31 Cs1 O20 77.9(2) 2_766 1_655 ?
O31 Cs1 O48 98.2(2) 2_766 1_655 ?
O31 Cs1 O31 87.5(3) 2_766 1_655 ?
O31 Cs1 O37 129.2(2) 2_766 1_655 ?
O31 Cs1 O39 156.4(3) 2_766 . ?
O31 Cs1 O21 74.0(3) 2_766 . ?
O9 Cs1 W4 126.66(18) . 1_655 ?
O9 Cs1 O16 121.3(2) . 1_655 ?
O9 Cs1 O20 145.4(2) . 1_655 ?
O9 Cs1 O46 109.0(2) . 1_655 ?
O9 Cs1 O48 160.5(2) . 1_655 ?
O9 Cs1 O7 68.1(2) . 2_766 ?
O9 Cs1 O31 129.8(2) . 1_655 ?
O9 Cs1 O31 100.0(3) . 2_766 ?
O9 Cs1 O37 70.1(2) . 1_655 ?
O9 Cs1 O39 74.8(3) . . ?
O9 Cs1 O21 65.9(2) . . ?
O37 Cs1 W4 124.88(12) 1_655 1_655 ?
O37 Cs1 O48 92.82(17) 1_655 1_655 ?
O37 Cs1 O31 67.2(2) 1_655 1_655 ?
O39 Cs1 W4 66.33(18) . 1_655 ?
O39 Cs1 O16 48.3(2) . 1_655 ?
O39 Cs1 O48 91.1(2) . 1_655 ?
O39 Cs1 O31 113.7(2) . 1_655 ?
O39 Cs1 O37 71.4(2) . 1_655 ?
O21 Cs1 W4 74.20(15) . 1_655 ?
O21 Cs1 O16 91.0(2) . 1_655 ?
O21 Cs1 O48 126.67(19) . 1_655 ?
O21 Cs1 O31 158.5(2) . 1_655 ?
O21 Cs1 O37 133.5(2) . 1_655 ?
O21 Cs1 O39 83.1(3) . . ?
O8 Cs4 O40 147.85(18) 1_565 2_665 ?
O8 Cs4 O35 48.61(19) 1_565 1_565 ?
O8 Cs4 O41 46.61(19) 1_565 . ?
O8 Cs4 O11 66.6(2) 1_565 . ?
O8 Cs4 O13 83.5(2) 1_565 2_665 ?
O8 Cs4 O53 98.1(2) 1_565 . ?
O10 Cs4 O8 48.58(17) 1_565 1_565 ?
O10 Cs4 O8 110.41(19) 2_665 1_565 ?
O10 Cs4 O10 67.7(2) 2_665 1_565 ?
O10 Cs4 O32 99.65(18) 2_665 2_665 ?
O10 Cs4 O40 49.34(18) 2_665 2_665 ?
O10 Cs4 O40 100.04(17) 1_565 2_665 ?
O10 Cs4 O52 50.04(19) 2_665 2_665 ?
O10 Cs4 O35 71.32(19) 2_665 1_565 ?
O10 Cs4 O35 49.67(19) 1_565 1_565 ?
O10 Cs4 O41 119.4(2) 2_665 . ?
O10 Cs4 O41 88.31(19) 1_565 . ?
O10 Cs4 O11 176.7(2) 2_665 . ?
O10 Cs4 O11 109.0(2) 1_565 . ?
O10 Cs4 O13 101.4(2) 1_565 2_665 ?
O10 Cs4 O13 84.6(2) 2_665 2_665 ?
O10 Cs4 O53 119.9(3) 2_665 . ?
O10 Cs4 O53 140.4(2) 1_565 . ?
O32 Cs4 O8 149.66(18) 2_665 1_565 ?
O32 Cs4 O10 157.45(18) 2_665 1_565 ?
O32 Cs4 O40 59.09(18) 2_665 2_665 ?
O32 Cs4 O52 61.46(19) 2_665 2_665 ?
O32 Cs4 O35 146.17(18) 2_665 1_565 ?
O32 Cs4 O41 114.23(19) 2_665 . ?
O32 Cs4 O11 83.5(2) 2_665 . ?
O32 Cs4 O13 95.6(2) 2_665 2_665 ?
O32 Cs4 O53 61.8(2) 2_665 . ?
O40 Cs4 O35 120.66(18) 2_665 1_565 ?
O40 Cs4 O41 159.21(19) 2_665 . ?
O40 Cs4 O11 132.5(2) 2_665 . ?
O40 Cs4 O13 114.0(2) 2_665 2_665 ?
O40 Cs4 O53 113.6(2) 2_665 . ?
O52 Cs4 O8 138.2(2) 2_665 1_565 ?
O52 Cs4 O10 115.04(19) 2_665 1_565 ?
O52 Cs4 O40 53.82(17) 2_665 2_665 ?
O52 Cs4 O35 90.44(19) 2_665 1_565 ?
O52 Cs4 O41 105.40(19) 2_665 . ?
O52 Cs4 O11 133.1(2) 2_665 . ?
O52 Cs4 O13 60.5(2) 2_665 2_665 ?
O52 Cs4 O53 73.3(2) 2_665 . ?
O17 Cs4 O8 78.0(2) . 1_565 ?
O17 Cs4 O10 125.9(2) . 2_665 ?
O17 Cs4 O10 85.4(2) . 1_565 ?
O17 Cs4 O32 87.9(2) . 2_665 ?
O17 Cs4 O40 94.8(2) . 2_665 ?
O17 Cs4 O52 143.7(2) . 2_665 ?
O17 Cs4 O35 124.2(2) . 1_565 ?
O17 Cs4 O41 104.9(2) . . ?
O17 Cs4 O11 52.6(2) . . ?
O17 Cs4 O13 148.3(2) . 2_665 ?
O17 Cs4 O53 110.8(3) . . ?
O35 Cs4 O41 52.3(2) 1_565 . ?
O35 Cs4 O13 51.9(2) 1_565 2_665 ?
O35 Cs4 O53 93.7(3) 1_565 . ?
O41 Cs4 O13 45.3(2) . 2_665 ?
O11 Cs4 O35 106.8(2) . 1_565 ?
O11 Cs4 O41 59.9(2) . . ?
O11 Cs4 O13 96.4(2) . 2_665 ?
O11 Cs4 O53 62.6(3) . . ?
O53 Cs4 O41 53.2(2) . . ?
O53 Cs4 O13 46.7(3) . 2_665 ?
W8 Cs6 W6 91.06(2) . 2_766 ?
O1 Cs6 W6 54.84(12) 2_766 2_766 ?
O1 Cs6 W8 132.97(13) 2_766 . ?
O1 Cs6 O44 119.64(16) 2_766 . ?
O4 Cs6 W6 29.55(14) 2_766 2_766 ?
O4 Cs6 W8 118.04(14) 2_766 . ?
O4 Cs6 O1 44.30(17) 2_766 2_766 ?
O4 Cs6 O44 155.66(17) 2_766 . ?
O4 Cs6 O48 136.20(19) 2_766 . ?
O4 Cs6 O29 107.28(19) 2_766 . ?
O4 Cs6 O31 105.0(2) 2_766 . ?
O22 Cs6 W6 27.36(12) 2_766 2_766 ?
O22 Cs6 W6 86.15(12) . 2_766 ?
O22 Cs6 W8 27.81(12) . . ?
O22 Cs6 W8 89.16(14) 2_766 . ?
O22 Cs6 O1 109.96(17) . 2_766 ?
O22 Cs6 O1 45.20(19) 2_766 2_766 ?
O22 Cs6 O4 47.91(17) 2_766 2_766 ?
O22 Cs6 O4 115.60(18) . 2_766 ?
O22 Cs6 O22 72.7(2) 2_766 . ?
O22 Cs6 O44 46.05(17) . . ?
O22 Cs6 O44 107.90(17) 2_766 . ?
O22 Cs6 O48 115.28(19) 2_766 . ?
O22 Cs6 O48 47.95(17) . . ?
O22 Cs6 O29 136.65(18) . . ?
O22 Cs6 O29 148.8(2) 2_766 . ?
O22 Cs6 O31 90.7(2) . . ?
O22 Cs6 O31 127.1(2) 2_766 . ?
O22 Cs6 O19 82.0(2) 2_766 2_766 ?
O22 Cs6 O19 106.8(2) . 2_766 ?
O44 Cs6 W6 129.73(12) . 2_766 ?
O44 Cs6 W8 55.31(12) . . ?
O48 Cs6 W6 114.15(13) . 2_766 ?
O48 Cs6 W8 26.12(13) . . ?
O48 Cs6 O1 157.86(18) . 2_766 ?
O48 Cs6 O44 49.30(16) . . ?
O48 Cs6 O29 95.78(19) . . ?
O50 Cs6 W6 164.82(14) . 2_766 ?
O50 Cs6 W8 78.12(15) . . ?
O50 Cs6 O1 140.08(18) . 2_766 ?
O50 Cs6 O4 152.85(19) . 2_766 ?
O50 Cs6 O22 88.97(19) . . ?
O50 Cs6 O22 159.21(19) . 2_766 ?
O50 Cs6 O44 51.31(18) . . ?
O50 Cs6 O48 53.23(19) . . ?
O50 Cs6 O29 47.8(2) . . ?
O50 Cs6 O31 61.0(2) . . ?
O50 Cs6 O19 94.5(2) . 2_766 ?
O29 Cs6 W6 136.05(14) . 2_766 ?
O29 Cs6 W8 121.86(14) . . ?
O29 Cs6 O1 104.72(19) . 2_766 ?
O29 Cs6 O44 94.10(18) . . ?
O31 Cs6 W6 104.66(17) . 2_766 ?
O31 Cs6 W8 62.96(18) . . ?
O31 Cs6 O1 147.96(19) . 2_766 ?
O31 Cs6 O44 92.36(19) . . ?
O31 Cs6 O48 47.5(2) . . ?
O31 Cs6 O29 71.9(2) . . ?
O19 Cs6 W6 100.68(16) 2_766 2_766 ?
O19 Cs6 W8 132.58(17) 2_766 . ?
O19 Cs6 O1 47.1(2) 2_766 2_766 ?
O19 Cs6 O4 89.4(2) 2_766 2_766 ?
O19 Cs6 O44 83.4(2) 2_766 . ?
O19 Cs6 O48 132.2(2) 2_766 . ?
O19 Cs6 O29 78.8(2) 2_766 . ?
O19 Cs6 O31 150.1(2) 2_766 . ?
W4 Cs3 W3 87.46(2) 2_665 . ?
O6 Cs3 W4 126.43(12) . 2_665 ?
O6 Cs3 W3 55.31(12) . . ?
O6 Cs3 O32 111.54(16) . 2_665 ?
O6 Cs3 O40 136.99(16) . 2_665 ?
O14 Cs3 W4 83.36(12) . 2_665 ?
O14 Cs3 W4 29.37(12) 2_665 2_665 ?
O14 Cs3 W3 27.34(12) . . ?
O14 Cs3 W3 81.72(14) 2_665 . ?
O14 Cs3 O6 45.34(17) . . ?
O14 Cs3 O6 101.29(17) 2_665 . ?
O14 Cs3 O14 65.7(2) 2_665 . ?
O14 Cs3 O16 48.93(17) 2_665 2_665 ?
O14 Cs3 O16 110.16(18) . 2_665 ?
O14 Cs3 O28 110.5(2) 2_665 . ?
O14 Cs3 O32 45.52(18) 2_665 2_665 ?
O14 Cs3 O32 101.26(16) . 2_665 ?
O14 Cs3 O40 90.66(18) 2_665 2_665 ?
O14 Cs3 O40 153.35(17) . 2_665 ?
O14 Cs3 O17 102.3(2) 2_665 . ?
O14 Cs3 O39 97.5(2) 2_665 2_765 ?
O14 Cs3 O39 137.7(2) . 2_765 ?
O14 Cs3 O45 164.7(3) 2_665 . ?
O16 Cs3 W4 27.02(13) 2_665 2_665 ?
O16 Cs3 W3 112.78(13) 2_665 . ?
O16 Cs3 O6 150.16(17) 2_665 . ?
O16 Cs3 O32 48.96(16) 2_665 2_665 ?
O16 Cs3 O40 54.87(17) 2_665 2_665 ?
O16 Cs3 O39 50.2(2) 2_665 2_765 ?
O28 Cs3 W4 114.80(15) . 2_665 ?
O28 Cs3 W3 29.16(15) . . ?
O28 Cs3 O6 46.21(17) . . ?
O28 Cs3 O14 48.24(19) . . ?
O28 Cs3 O16 136.82(19) . 2_665 ?
O28 Cs3 O32 149.09(17) . 2_665 ?
O28 Cs3 O40 158.12(18) . 2_665 ?
O28 Cs3 O17 91.7(2) . . ?
O28 Cs3 O39 115.6(2) . 2_765 ?
O28 Cs3 O45 84.6(3) . . ?
O32 Cs3 W4 56.31(11) 2_665 2_665 ?
O32 Cs3 W3 124.58(11) 2_665 . ?
O40 Cs3 W4 80.90(12) 2_665 2_665 ?
O40 Cs3 W3 167.12(12) 2_665 . ?
O40 Cs3 O32 52.09(16) 2_665 2_665 ?
O17 Cs3 W4 129.24(17) . 2_665 ?
O17 Cs3 W3 102.72(16) . . ?
O17 Cs3 O6 48.2(2) . . ?
O17 Cs3 O14 84.5(2) . . ?
O17 Cs3 O16 126.7(2) . 2_665 ?
O17 Cs3 O32 78.39(19) . 2_665 ?
O17 Cs3 O40 89.0(2) . 2_665 ?
O17 Cs3 O39 137.8(3) . 2_765 ?
O17 Cs3 O45 78.5(3) . . ?
O39 Cs3 W4 69.4(2) 2_765 2_665 ?
O39 Cs3 W3 116.88(18) 2_765 . ?
O39 Cs3 O6 157.9(2) 2_765 . ?
O39 Cs3 O32 90.0(2) 2_765 2_665 ?
O39 Cs3 O40 53.6(2) 2_765 2_665 ?
O45 Cs3 W4 142.3(2) . 2_665 ?
O45 Cs3 W3 113.2(2) . . ?
O45 Cs3 O6 90.6(3) . . ?
O45 Cs3 O14 129.2(3) . . ?
O45 Cs3 O16 118.4(3) . 2_665 ?
O45 Cs3 O32 121.0(2) . 2_665 ?
O45 Cs3 O40 74.1(2) . 2_665 ?
O45 Cs3 O39 73.2(3) . 2_765 ?
O1 Cs2 O6 42.96(17) . . ?
O1 Cs2 O7 46.23(18) . . ?
O1 Cs2 O31 108.9(2) . 2_666 ?
O1 Cs2 O37 84.76(17) . 2_666 ?
O1 Cs2 O19 46.83(19) . . ?
O6 Cs2 O37 127.62(17) . 2_666 ?
O20 Cs2 O1 48.58(18) . . ?
O20 Cs2 O6 44.45(17) . . ?
O20 Cs2 O30 124.55(19) . 2_666 ?
O20 Cs2 O7 49.19(18) . . ?
O20 Cs2 O31 75.5(2) . 2_666 ?
O20 Cs2 O33 117.9(2) . 1_565 ?
O20 Cs2 O37 103.4(2) . 2_666 ?
O20 Cs2 O19 89.2(2) . . ?
O20 Cs2 O5 104.2(2) . . ?
O20 Cs2 O43 149.8(2) . . ?
O20 Cs2 O51 104.4(2) . . ?
O30 Cs2 O1 131.39(18) 2_666 . ?
O30 Cs2 O6 168.90(18) 2_666 . ?
O30 Cs2 O7 90.64(18) 2_666 . ?
O30 Cs2 O31 51.1(2) 2_666 2_666 ?
O30 Cs2 O37 47.46(17) 2_666 2_666 ?
O30 Cs2 O19 92.0(2) 2_666 . ?
O30 Cs2 O51 70.3(2) 2_666 . ?
O7 Cs2 O6 79.84(16) . . ?
O7 Cs2 O37 54.64(18) . 2_666 ?
O31 Cs2 O6 118.8(2) 2_666 . ?
O31 Cs2 O7 65.3(2) 2_666 . ?
O31 Cs2 O37 67.4(2) 2_666 2_666 ?
O31 Cs2 O19 106.0(2) 2_666 . ?
O33 Cs2 O1 128.01(19) 1_565 . ?
O33 Cs2 O6 89.91(18) 1_565 . ?
O33 Cs2 O30 98.7(2) 1_565 2_666 ?
O33 Cs2 O7 167.13(19) 1_565 . ?
O33 Cs2 O31 114.2(2) 1_565 2_666 ?
O33 Cs2 O37 138.0(2) 1_565 2_666 ?
O33 Cs2 O19 135.5(2) 1_565 . ?
O33 Cs2 O51 47.5(2) 1_565 . ?
O19 Cs2 O6 86.74(18) . . ?
O19 Cs2 O7 52.2(2) . . ?
O19 Cs2 O37 46.50(18) . 2_666 ?
O5 Cs2 O1 64.6(2) . . ?
O5 Cs2 O6 63.9(2) . . ?
O5 Cs2 O30 124.9(2) . 2_666 ?
O5 Cs2 O7 105.5(2) . . ?
O5 Cs2 O31 168.4(2) . 2_666 ?
O5 Cs2 O33 76.4(2) . 1_565 ?
O5 Cs2 O37 101.7(2) . 2_666 ?
O5 Cs2 O19 62.4(2) . . ?
O5 Cs2 O51 123.8(3) . . ?
O43 Cs2 O1 102.2(2) . . ?
O43 Cs2 O6 122.7(2) . . ?
O43 Cs2 O30 65.5(2) . 2_666 ?
O43 Cs2 O7 107.5(2) . . ?
O43 Cs2 O31 115.2(2) . 2_666 ?
O43 Cs2 O33 84.6(2) . 1_565 ?
O43 Cs2 O37 60.6(2) . 2_666 ?
O43 Cs2 O19 61.0(3) . . ?
O43 Cs2 O5 59.4(2) . . ?
O43 Cs2 O51 105.7(3) . . ?
O51 Cs2 O1 150.6(2) . . ?
O51 Cs2 O6 111.6(2) . . ?
O51 Cs2 O7 129.7(2) . . ?
O51 Cs2 O31 66.8(3) . 2_666 ?
O51 Cs2 O37 117.0(2) . 2_666 ?
O51 Cs2 O19 161.7(2) . . ?
W6 Cs5 W5 105.45(2) . . ?
O12 Cs5 W6 109.83(12) . . ?
O12 Cs5 W5 28.36(12) . . ?
O12 Cs5 O23 45.2(2) . . ?
O12 Cs5 O53 115.5(3) . 2_665 ?
O44 Cs5 W6 23.56(14) . . ?
O44 Cs5 W5 82.84(14) . . ?
O44 Cs5 O12 86.79(18) . . ?
O44 Cs5 O52 60.8(2) . . ?
O44 Cs5 O9 47.93(18) . . ?
O44 Cs5 O37 114.1(2) . 1_655 ?
O44 Cs5 O19 92.8(2) . 2_766 ?
O44 Cs5 O23 121.7(2) . . ?
O44 Cs5 O49 165.1(2) . . ?
O44 Cs5 O13 110.1(2) . . ?
O44 Cs5 O53 73.8(3) . 2_665 ?
O52 Cs5 W6 81.94(14) . . ?
O52 Cs5 W5 24.88(14) . . ?
O52 Cs5 O12 46.37(18) . . ?
O52 Cs5 O9 106.99(18) . . ?
O52 Cs5 O19 125.5(2) . 2_766 ?
O52 Cs5 O23 90.6(2) . . ?
O52 Cs5 O13 65.7(2) . . ?
O52 Cs5 O53 71.3(3) . 2_665 ?
O9 Cs5 W6 25.15(12) . . ?
O9 Cs5 W5 130.56(12) . . ?
O9 Cs5 O12 130.06(18) . . ?
O9 Cs5 O23 136.8(2) . . ?
O9 Cs5 O53 75.9(3) . 2_665 ?
O37 Cs5 W6 93.21(16) 1_655 . ?
O37 Cs5 W5 158.91(16) 1_655 . ?
O37 Cs5 O12 135.01(19) 1_655 . ?
O37 Cs5 O52 174.9(2) 1_655 . ?
O37 Cs5 O9 68.2(2) 1_655 . ?
O37 Cs5 O19 52.2(2) 1_655 2_766 ?
O37 Cs5 O23 91.8(2) 1_655 . ?
O37 Cs5 O13 118.3(2) 1_655 . ?
O37 Cs5 O53 108.6(3) 1_655 2_665 ?
O19 Cs5 W6 88.20(17) 2_766 . ?
O19 Cs5 W5 117.49(16) 2_766 . ?
O19 Cs5 O12 89.3(2) 2_766 . ?
O19 Cs5 O9 75.6(2) 2_766 . ?
O19 Cs5 O23 62.4(2) 2_766 . ?
O19 Cs5 O53 150.3(3) 2_766 2_665 ?
O23 Cs5 W6 137.25(19) . . ?
O23 Cs5 W5 67.86(17) . . ?
O23 Cs5 O53 147.1(3) . 2_665 ?
O49 Cs5 W6 170.8(2) . . ?
O49 Cs5 W5 83.7(2) . . ?
O49 Cs5 O12 78.3(2) . . ?
O49 Cs5 O52 107.1(2) . . ?
O49 Cs5 O9 145.7(2) . . ?
O49 Cs5 O37 77.8(3) . 1_655 ?
O49 Cs5 O19 87.7(3) . 2_766 ?
O49 Cs5 O23 46.2(3) . . ?
O49 Cs5 O13 68.8(3) . . ?
O49 Cs5 O53 112.1(3) . 2_665 ?
O13 Cs5 W6 114.9(2) . . ?
O13 Cs5 W5 62.59(18) . . ?
O13 Cs5 O12 86.9(2) . . ?
O13 Cs5 O9 123.7(2) . . ?
O13 Cs5 O19 156.4(3) . 2_766 ?
O13 Cs5 O23 99.5(3) . . ?
O13 Cs5 O53 48.3(3) . 2_665 ?
O53 Cs5 W6 68.8(2) 2_665 . ?
O53 Cs5 W5 87.6(2) 2_665 . ?
W1 O1 W8 115.9(4) . . ?
W1 O1 Cs6 103.6(3) . 2_766 ?
W1 O1 Cs2 117.0(3) . . ?
W8 O1 Cs6 97.6(3) . 2_766 ?
W8 O1 Cs2 90.9(2) . . ?
Cs2 O1 Cs6 129.5(2) . 2_766 ?
W1 O4 W6 115.6(3) . . ?
W1 O4 Cs6 114.4(3) . 2_766 ?
W6 O4 Cs6 96.6(3) . 2_766 ?
W1 O6 W4 115.5(4) . . ?
W1 O6 Cs3 97.3(3) . . ?
W1 O6 Cs2 104.7(3) . . ?
W4 O6 Cs3 103.8(3) . . ?
W4 O6 Cs2 93.5(2) . . ?
Cs3 O6 Cs2 142.7(2) . . ?
W7 O8 W9 115.1(3) . . ?
W7 O8 Cs4 122.0(3) . 1_545 ?
W9 O8 Cs4 93.9(2) . 1_545 ?
W5 O10 W9 115.0(3) . . ?
W5 O10 Cs4 100.6(3) . 2_665 ?
W5 O10 Cs4 125.4(3) . 1_545 ?
W9 O10 Cs4 104.1(3) . 2_665 ?
W9 O10 Cs4 98.2(3) . 1_545 ?
Cs4 O10 Cs4 112.3(2) 2_665 1_545 ?
W5 O12 W2 114.3(3) . . ?
W5 O12 Cs5 89.2(2) . . ?
W2 O12 Cs5 113.8(3) . . ?
W4 O14 Cs3 98.2(3) . 2_665 ?
W4 O14 Cs3 115.5(3) . . ?
W3 O14 W4 115.5(3) . . ?
W3 O14 Cs3 113.3(3) . 2_665 ?
W3 O14 Cs3 100.8(3) . . ?
Cs3 O14 Cs3 114.3(2) 2_665 . ?
W4 O16 Nd1 128.9(3) . . ?
W4 O16 Cs1 97.3(3) . 1_455 ?
W4 O16 Cs3 95.9(3) . 2_665 ?
Nd1 O16 Cs1 100.9(2) . 1_455 ?
Nd1 O16 Cs3 109.8(2) . 2_665 ?
Cs3 O16 Cs1 126.7(2) 2_665 1_455 ?
W5 O18 W10 173.2(3) . . ?
W7 O18 W10 93.2(2) . . ?
W7 O18 W5 93.6(3) . . ?
W7 O18 W2 93.5(2) . . ?
W7 O18 W9 93.9(3) . . ?
W2 O18 W10 89.6(2) . . ?
W2 O18 W5 90.1(2) . . ?
W9 O18 W10 89.5(2) . . ?
W9 O18 W5 89.9(2) . . ?
W9 O18 W2 172.6(4) . . ?
W4 O20 W8 114.4(3) . . ?
W4 O20 Cs1 103.4(3) . 1_455 ?
W4 O20 Cs2 121.8(3) . . ?
W8 O20 Cs1 108.1(3) . 1_455 ?
W8 O20 Cs2 103.6(3) . . ?
Cs2 O20 Cs1 104.56(19) . 1_455 ?
W6 O22 Cs6 105.4(3) . 2_766 ?
W6 O22 Cs6 109.6(3) . . ?
W8 O22 W6 114.9(3) . . ?
W8 O22 Cs6 101.9(3) . . ?
W8 O22 Cs6 117.4(3) . 2_766 ?
Cs6 O22 Cs6 107.32(19) 2_766 . ?
W3 O24 W6 114.8(3) . . ?
W7 O26 W5 116.1(4) . . ?
W1 O28 W3 115.6(4) . . ?
W1 O28 Cs3 111.2(3) . . ?
W3 O28 Cs3 102.6(3) . . ?
W10 O30 Cs2 110.6(3) . 2_666 ?
W2 O30 W10 114.2(3) . . ?
W2 O30 Cs2 135.0(3) . 2_666 ?
W3 O32 Nd1 127.5(3) . . ?
W3 O32 Cs4 131.7(3) . 2_665 ?
W3 O32 Cs3 95.6(3) . 2_665 ?
Nd1 O32 Cs4 100.5(2) . 2_665 ?
Nd1 O32 Cs3 98.2(2) . 2_665 ?
Cs4 O32 Cs3 80.26(16) 2_665 2_665 ?
W7 O34 W10 115.1(3) . . ?
W7 O36 W2 116.1(4) . . ?
W9 O38 W10 114.6(3) . . ?
W9 O40 Nd1 127.9(3) . . ?
W9 O40 Cs4 102.2(3) . 2_665 ?
W9 O40 Cs3 128.7(3) . 2_665 ?
Nd1 O40 Cs4 97.0(2) . 2_665 ?
Nd1 O40 Cs3 101.8(2) . 2_665 ?
Cs4 O40 Cs3 80.94(15) 2_665 2_665 ?
W1 O42 W4 92.5(2) . . ?
W1 O42 W6 93.1(2) . . ?
W1 O42 W8 92.4(2) . . ?
W1 O42 W3 93.1(2) . . ?
W4 O42 W8 89.6(2) . . ?
W4 O42 W3 89.5(2) . . ?
W6 O42 W4 174.4(3) . . ?
W6 O42 W8 89.9(2) . . ?
W6 O42 W3 90.6(2) . . ?
W3 O42 W8 174.5(3) . . ?
W6 O44 Nd1 129.4(4) . . ?
W6 O44 Cs6 97.0(3) . . ?
W6 O44 Cs5 114.7(3) . . ?
Nd1 O44 Cs6 98.4(2) . . ?
Nd1 O44 Cs5 113.4(3) . . ?
Cs5 O44 Cs6 88.97(19) . . ?
W10 O46 Nd1 131.3(4) . . ?
W10 O46 Cs1 114.3(3) . 1_455 ?
Nd1 O46 Cs1 114.4(3) . 1_455 ?
W8 O48 Nd1 128.5(3) . . ?
W8 O48 Cs1 98.6(3) . 1_455 ?
W8 O48 Cs6 97.4(3) . . ?
Nd1 O48 Cs1 98.5(2) . 1_455 ?
Nd1 O48 Cs6 104.0(2) . . ?
Cs6 O48 Cs1 134.6(2) . 1_455 ?
W2 O50 Nd1 131.0(4) . . ?
W2 O50 Cs6 113.7(3) . . ?
Nd1 O50 Cs6 114.7(3) . . ?
W5 O52 Nd1 128.7(3) . . ?
W5 O52 Cs4 101.5(3) . 2_665 ?
W5 O52 Cs5 106.4(3) . . ?
Nd1 O52 Cs4 99.5(2) . 2_665 ?
Nd1 O52 Cs5 104.2(2) . . ?
Cs4 O52 Cs5 117.6(2) 2_665 . ?
W4 O27 Na1 166.6(5) . . ?
W8 O7 Cs1 145.1(4) . 2_766 ?
W8 O7 Cs2 87.8(3) . . ?
Cs1 O7 Cs2 111.0(2) 2_766 . ?
W2 O29 Cs6 95.1(4) . . ?
Cs1 O31 Cs1 92.5(3) 2_766 1_455 ?
Cs1 O31 Cs6 93.3(3) 2_766 . ?
Cs1 O31 Cs2 95.8(2) 2_766 2_666 ?
Cs6 O31 Cs1 133.0(3) . 1_455 ?
Cs6 O31 Cs2 123.4(3) . 2_666 ?
Cs2 O31 Cs1 102.3(2) 2_666 1_455 ?
W3 O2 Na1 171.2(6) . 2_665 ?
W7 O33 Cs2 122.1(4) . 1_545 ?
Cs4 O17 Cs3 90.0(2) . . ?
W9 O35 Cs4 92.3(4) . 1_545 ?
W6 O9 Cs1 155.8(5) . . ?
W6 O9 Cs5 92.0(4) . . ?
Cs1 O9 Cs5 109.3(3) . . ?
W10 O37 Cs1 94.8(3) . 1_455 ?
W10 O37 Cs2 99.9(3) . 2_666 ?
W10 O37 Cs5 118.8(4) . 1_455 ?
Cs1 O37 Cs2 99.1(2) 1_455 2_666 ?
Cs5 O37 Cs1 107.3(2) 1_455 1_455 ?
Cs5 O37 Cs2 129.9(2) 1_455 2_666 ?
Cs6 O19 Cs2 135.9(3) 2_766 . ?
Cs6 O19 Cs5 88.7(2) 2_766 2_766 ?
Cs5 O19 Cs2 128.5(3) 2_766 . ?
Na2 O19 Cs6 116.7(3) 2_766 2_766 ?
Na2 O19 Cs2 83.0(3) 2_766 . ?
Na2 O19 Cs5 100.2(3) 2_766 2_766 ?
Cs3 O39 Cs1 126.2(3) 2_765 . ?
Na2 O5 Cs2 93.5(3) 2_766 . ?
Na3 O41 Cs4 88.8(3) 1_455 . ?
Na1 O21 Cs1 111.6(4) 1_655 . ?
Na2 O43 Cs2 93.6(4) 2_766 . ?
Na1 O11 Cs4 133.9(4) . . ?
Na1 O11 Na3 89.1(3) . 1_455 ?
Na3 O11 Cs4 91.1(3) 1_455 . ?
Na3 O45 Cs3 114.5(4) . . ?
Na2 O23 Cs5 94.5(4) . . ?
Na2 O23 Cs5 158.3(4) 2_756 . ?
Na2 O23 Na2 97.0(4) . 2_756 ?
Cs3 Na1 Cs1 79.45(8) 2_665 1_455 ?
O27 Na1 Cs1 59.0(2) . 1_455 ?
O27 Na1 Cs3 55.0(2) . 2_665 ?
O27 Na1 O2 81.1(3) . 2_665 ?
O27 Na1 O21 88.7(3) . 1_455 ?
O27 Na1 O11 86.2(3) . . ?
O27 Na1 Na3 132.2(3) . 1_455 ?
O27 Na1 O47 99.3(3) . . ?
O27 Na1 O3 170.3(4) . . ?
O2 Na1 Cs1 133.7(3) 2_665 1_455 ?
O2 Na1 Cs3 57.4(2) 2_665 2_665 ?
O2 Na1 O11 78.0(4) 2_665 . ?
O2 Na1 Na3 82.3(3) 2_665 1_455 ?
O21 Na1 Cs1 40.8(3) 1_455 1_455 ?
O21 Na1 Cs3 119.9(3) 1_455 2_665 ?
O21 Na1 O2 168.8(4) 1_455 2_665 ?
O21 Na1 O11 96.6(4) 1_455 . ?
O21 Na1 Na3 101.3(3) 1_455 1_455 ?
O11 Na1 Cs1 118.1(3) . 1_455 ?
O11 Na1 Cs3 122.4(3) . 2_665 ?
O11 Na1 Na3 46.5(3) . 1_455 ?
Na3 Na1 Cs1 141.66(15) 1_455 1_455 ?
Na3 Na1 Cs3 138.74(15) 1_455 2_665 ?
O47 Na1 Cs1 67.7(2) . 1_455 ?
O47 Na1 Cs3 59.7(2) . 2_665 ?
O47 Na1 O2 99.8(3) . 2_665 ?
O47 Na1 O21 86.5(4) . 1_455 ?
O47 Na1 O11 173.7(4) . . ?
O47 Na1 Na3 127.5(3) . 1_455 ?
O47 Na1 O3 85.2(3) . . ?
O3 Na1 Cs1 130.6(3) . 1_455 ?
O3 Na1 Cs3 122.0(3) . 2_665 ?
O3 Na1 O2 89.7(3) . 2_665 ?
O3 Na1 O21 100.1(3) . 1_455 ?
O3 Na1 O11 88.9(4) . . ?
O3 Na1 Na3 42.4(3) . 1_455 ?
Cs4 Na3 Cs3 150.81(14) 1_655 . ?
O41 Na3 Cs4 57.3(2) 1_655 1_655 ?
O41 Na3 Cs3 127.8(3) 1_655 . ?
O41 Na3 O11 90.6(4) 1_655 1_655 ?
O41 Na3 O45 91.7(4) 1_655 . ?
O41 Na3 Na1 135.0(3) 1_655 1_655 ?
O11 Na3 Cs4 52.6(3) 1_655 1_655 ?
O11 Na3 Cs3 140.9(3) 1_655 . ?
O11 Na3 Na1 44.3(3) 1_655 1_655 ?
O45 Na3 Cs4 142.0(3) . 1_655 ?
O45 Na3 Cs3 37.8(3) . . ?
O45 Na3 O11 160.0(4) . 1_655 ?
O45 Na3 Na1 129.9(3) . 1_655 ?
Na1 Na3 Cs4 87.22(13) 1_655 1_655 ?
Na1 Na3 Cs3 96.88(14) 1_655 . ?
O3 Na3 Cs4 120.1(3) 1_655 1_655 ?
O3 Na3 Cs3 55.5(2) 1_655 . ?
O3 Na3 O41 176.7(4) 1_655 1_655 ?
O3 Na3 O11 86.1(4) 1_655 1_655 ?
O3 Na3 O45 91.5(4) 1_655 . ?
O3 Na3 Na1 41.7(2) 1_655 1_655 ?
O25 Na3 Cs4 113.9(3) . 1_655 ?
O25 Na3 Cs3 95.3(3) . . ?
O25 Na3 O41 88.1(4) . 1_655 ?
O25 Na3 O11 76.9(4) . 1_655 ?
O25 Na3 O45 83.2(4) . . ?
O25 Na3 Na1 81.9(3) . 1_655 ?
O25 Na3 O3 91.4(4) . 1_655 ?
O25 Na3 O53 170.6(5) . 1_655 ?
O53 Na3 Cs4 56.8(4) 1_655 1_655 ?
O53 Na3 Cs3 94.0(4) 1_655 . ?
O53 Na3 O41 85.6(4) 1_655 1_655 ?
O53 Na3 O11 96.2(5) 1_655 1_655 ?
O53 Na3 O45 103.8(5) 1_655 . ?
O53 Na3 Na1 97.8(4) 1_655 1_655 ?
O53 Na3 O3 94.5(4) 1_655 1_655 ?
Cs2 Na2 Cs6 89.11(12) 2_766 . ?
Cs2 Na2 Cs5 93.01(12) 2_766 . ?
Cs5 Na2 Cs6 59.01(8) . . ?
O19 Na2 Cs6 36.7(2) 2_766 . ?
O19 Na2 Cs2 59.9(2) 2_766 2_766 ?
O19 Na2 Cs5 47.4(2) 2_766 . ?
O19 Na2 O23 145.7(4) 2_766 2_756 ?
O19 Na2 Na2 132.9(4) 2_766 2_756 ?
O5 Na2 Cs6 97.1(3) 2_766 . ?
O5 Na2 Cs2 51.3(3) 2_766 2_766 ?
O5 Na2 Cs5 139.4(3) 2_766 . ?
O5 Na2 O19 93.2(4) 2_766 2_766 ?
O5 Na2 O43 84.0(4) 2_766 2_766 ?
O5 Na2 O23 83.0(4) 2_766 2_756 ?
O5 Na2 O23 165.9(5) 2_766 . ?
O5 Na2 Na2 121.7(4) 2_766 2_756 ?
O43 Na2 Cs6 127.0(3) 2_766 . ?
O43 Na2 Cs2 51.0(3) 2_766 2_766 ?
O43 Na2 Cs5 86.4(3) 2_766 . ?
O43 Na2 O19 90.3(4) 2_766 2_766 ?
O43 Na2 O23 122.9(5) 2_766 2_756 ?
O43 Na2 Na2 121.2(4) 2_766 2_756 ?
O23 Na2 Cs6 109.7(3) 2_756 . ?
O23 Na2 Cs6 89.0(3) . . ?
O23 Na2 Cs2 132.9(3) 2_756 2_766 ?
O23 Na2 Cs2 141.9(3) . 2_766 ?
O23 Na2 Cs5 133.9(3) 2_756 . ?
O23 Na2 Cs5 54.3(3) . . ?
O23 Na2 O19 99.2(4) . 2_766 ?
O23 Na2 O43 102.5(4) . 2_766 ?
O23 Na2 O23 82.9(4) . 2_756 ?
O23 Na2 Na2 44.2(3) . 2_756 ?
O23 Na2 Na2 38.7(3) 2_756 2_756 ?
Na2 Na2 Cs6 103.1(2) 2_756 . ?
Na2 Na2 Cs2 167.1(3) 2_756 2_766 ?
Na2 Na2 Cs5 96.9(2) 2_756 . ?
Na1 O3 Na3 95.9(3) . 1_455 ?
Cs5 O13 Cs4 100.4(3) . 2_665 ?
Cs4 O53 Cs5 94.5(3) . 2_665 ?
Na3 O53 Cs4 90.0(4) 1_455 . ?
Na3 O53 Cs5 153.8(5) 1_455 2_665 ?

loop_
_geom_bond_atom_site_label_1
_geom_bond_atom_site_label_2
_geom_bond_distance
_geom_bond_site_symmetry_2
_geom_bond_publ_flag
W1 Cs6 4.4668(8) 2_766 ?
W1 Cs3 4.2291(9) . ?
W1 O1 1.926(7) . ?
W1 O4 1.924(7) . ?
W1 O6 1.906(7) . ?
W1 O28 1.905(7) . ?
W1 O42 2.299(7) . ?
W1 O15 1.739(8) . ?
W4 Cs1 4.1055(8) 1_455 ?
W4 Cs3 4.4899(9) . ?
W4 Cs3 3.9126(9) 2_665 ?
W4 Cs2 4.3705(10) . ?
W4 O6 2.041(7) . ?
W4 O14 1.939(7) . ?
W4 O16 1.787(7) . ?
W4 O20 1.933(7) . ?
W4 O42 2.323(6) . ?
W4 O27 1.719(7) . ?
W6 Cs6 4.2533(9) . ?
W6 Cs6 4.0781(9) 2_766 ?
W6 Cs5 4.0676(12) . ?
W6 O4 2.025(8) . ?
W6 O22 1.944(7) . ?
W6 O24 1.961(7) . ?
W6 O42 2.304(6) . ?
W6 O44 1.790(8) . ?
W6 O9 1.730(7) . ?
W8 Cs1 4.2427(8) 1_455 ?
W8 Cs6 4.0565(10) . ?
W8 Cs6 4.3498(8) 2_766 ?
W8 Cs2 3.9808(10) . ?
W8 O1 2.011(8) . ?
W8 O20 1.962(7) . ?
W8 O22 1.934(7) . ?
W8 O42 2.325(6) . ?
W8 O48 1.801(7) . ?
W8 O7 1.708(7) . ?
W10 Cs1 4.1088(9) 1_455 ?
W10 Cs2 4.3906(10) 2_666 ?
W10 Cs5 4.2645(11) 1_455 ?
W10 O18 2.331(6) . ?
W10 O30 1.950(7) . ?
W10 O34 2.043(8) . ?
W10 O38 1.946(7) . ?
W10 O46 1.774(8) . ?
W10 O37 1.737(7) . ?
W5 Cs4 3.9646(8) 2_665 ?
W5 Cs5 4.0878(12) . ?
W5 O10 1.922(7) . ?
W5 O12 1.942(7) . ?
W5 O18 2.318(6) . ?
W5 O26 2.026(7) . ?
W5 O52 1.792(8) . ?
W5 O54 1.727(8) . ?
W3 Cs3 4.1223(10) . ?
W3 Cs3 4.2804(9) 2_665 ?
W3 O14 1.928(7) . ?
W3 O24 1.942(7) . ?
W3 O28 2.059(8) . ?
W3 O32 1.792(7) . ?
W3 O42 2.324(6) . ?
W3 O2 1.723(8) . ?
W7 Cs2 4.4300(10) 1_545 ?
W7 O8 1.888(8) . ?
W7 O18 2.272(7) . ?
W7 O26 1.916(7) . ?
W7 O34 1.920(7) . ?
W7 O36 1.899(8) . ?
W7 O33 1.753(9) . ?
W2 Cs6 4.1313(9) . ?
W2 O12 1.955(8) . ?
W2 O18 2.311(6) . ?
W2 O30 1.947(7) . ?
W2 O36 2.034(8) . ?
W2 O50 1.786(8) . ?
W2 O29 1.729(9) . ?
W9 Cs4 4.0736(8) 2_665 ?
W9 Cs4 3.9768(9) 1_545 ?
W9 O8 2.078(7) . ?
W9 O10 1.953(7) . ?
W9 O18 2.308(6) . ?
W9 O38 1.937(7) . ?
W9 O40 1.779(7) . ?
W9 O35 1.722(8) . ?
Nd1 Cs1 4.6382(8) 1_455 ?
Nd1 Cs4 4.3795(9) 2_665 ?
Nd1 Cs6 4.6656(9) . ?
Nd1 Cs5 4.5280(11) . ?
Nd1 O16 2.484(7) . ?
Nd1 O32 2.484(7) . ?
Nd1 O40 2.498(7) . ?
Nd1 O44 2.425(7) . ?
Nd1 O46 2.456(7) . ?
Nd1 O48 2.465(7) . ?
Nd1 O50 2.450(8) . ?
Nd1 O52 2.511(8) . ?
Cs1 O16 3.475(7) 1_655 ?
Cs1 O20 3.202(7) 1_655 ?
Cs1 O46 3.048(8) 1_655 ?
Cs1 O48 3.582(7) 1_655 ?
Cs1 O7 3.094(8) 2_766 ?
Cs1 O31 3.680(11) 1_655 ?
Cs1 O31 3.159(10) 2_766 ?
Cs1 O9 3.017(8) . ?
Cs1 O37 3.581(9) 1_655 ?
Cs1 O39 3.433(11) . ?
Cs1 O21 3.394(11) . ?
Cs4 O8 3.253(7) 1_565 ?
Cs4 O10 3.132(7) 2_665 ?
Cs4 O10 3.198(8) 1_565 ?
Cs4 O32 3.181(7) 2_665 ?
Cs4 O40 3.307(7) 2_665 ?
Cs4 O52 3.198(8) 2_665 ?
Cs4 O17 3.132(9) . ?
Cs4 O35 3.516(10) 1_565 ?
Cs4 O41 3.678(9) . ?
Cs4 O11 3.474(11) . ?
Cs4 O13 3.778(11) 2_665 ?
Cs4 O53 3.658(16) . ?
Cs6 O1 3.602(7) 2_766 ?
Cs6 O4 3.314(7) 2_766 ?
Cs6 O22 3.107(7) 2_766 ?
Cs6 O22 3.188(7) . ?
Cs6 O44 3.647(7) . ?
Cs6 O48 3.411(7) . ?
Cs6 O50 3.076(7) . ?
Cs6 O29 3.601(10) . ?
Cs6 O31 3.356(10) . ?
Cs6 O19 3.289(9) 2_766 ?
Cs3 O6 3.541(7) . ?
Cs3 O14 3.135(7) 2_665 ?
Cs3 O14 3.299(8) . ?
Cs3 O16 3.301(7) 2_665 ?
Cs3 O28 3.149(8) . ?
Cs3 O32 3.718(7) 2_665 ?
Cs3 O40 3.566(7) 2_665 ?
Cs3 O17 3.185(9) . ?
Cs3 O39 3.359(11) 2_765 ?
Cs3 O45 3.237(12) . ?
Cs2 O1 3.405(7) . ?
Cs2 O6 3.742(7) . ?
Cs2 O20 3.032(7) . ?
Cs2 O30 3.306(7) 2_666 ?
Cs2 O7 3.660(9) . ?
Cs2 O31 3.480(10) 2_666 ?
Cs2 O33 3.241(9) 1_565 ?
Cs2 O37 3.745(9) 2_666 ?
Cs2 O19 3.548(9) . ?
Cs2 O5 3.183(10) . ?
Cs2 O43 3.170(11) . ?
Cs2 O51 3.358(13) . ?
Cs5 O12 3.626(7) . ?
Cs5 O44 2.980(8) . ?
Cs5 O52 3.203(7) . ?
Cs5 O9 3.623(11) . ?
Cs5 O37 3.146(8) 1_655 ?
Cs5 O19 3.388(9) 2_766 ?
Cs5 O23 3.692(12) . ?
Cs5 O49 3.112(11) . ?
Cs5 O13 3.339(12) . ?
Cs5 O53 3.799(14) 2_665 ?
O27 Na1 2.350(8) . ?
O2 Na1 2.431(9) 2_665 ?
O19 Na2 2.471(12) 2_766 ?
O5 Na2 2.348(11) 2_766 ?
O41 Na3 2.442(11) 1_455 ?
O21 Na1 2.406(11) 1_655 ?
O43 Na2 2.358(12) 2_766 ?
O11 Na1 2.492(12) . ?
O11 Na3 2.588(11) 1_455 ?
O45 Na3 2.464(11) . ?
O23 Na2 2.623(13) 2_756 ?
O23 Na2 2.354(12) . ?
Na1 Na3 3.565(7) 1_455 ?
Na1 O47 2.374(11) . ?
Na1 O3 2.385(9) . ?
Na3 O3 2.416(11) 1_655 ?
Na3 O25 2.389(13) . ?
Na3 O53 2.392(14) 1_655 ?
Na2 Na2 3.733(12) 2_756 ?

loop_
_geom_torsion_atom_site_label_1
_geom_torsion_atom_site_label_2
_geom_torsion_atom_site_label_3
_geom_torsion_atom_site_label_4
_geom_torsion
_geom_torsion_site_symmetry_1
_geom_torsion_site_symmetry_2
_geom_torsion_site_symmetry_3
_geom_torsion_site_symmetry_4
_geom_torsion_publ_flag
Cs1 W4 O16 Nd1 -110.4(5) 1_455 . . . ?
Cs1 W4 O16 Cs3 128.2(3) 1_455 . . 2_665 ?
Cs1 W4 O27 Na1 -33(2) 1_455 . . . ?
Cs1 W8 O48 Nd1 108.1(5) 1_455 . . . ?
Cs1 W8 O48 Cs6 -137.4(3) 1_455 . . . ?
Cs1 W8 O7 Cs1 49.5(7) 1_455 . . 2_766 ?
Cs1 W8 O7 Cs2 -75.51(12) 1_455 . . . ?
Cs1 W10 O46 Nd1 -179.1(7) 1_455 . . . ?
Cs1 W10 O37 Cs2 -100.2(3) 1_455 . . 2_666 ?
Cs1 W10 O37 Cs5 112.8(4) 1_455 . . 1_455 ?
Cs4 W5 O52 Nd1 112.3(5) 2_665 . . . ?
Cs4 W5 O52 Cs5 -123.6(3) 2_665 . . . ?
Cs4 W9 O40 Nd1 -109.0(5) 2_665 . . . ?
Cs4 W9 O40 Nd1 -116.2(3) 1_545 . . . ?
Cs4 W9 O40 Cs4 -7.1(4) 1_545 . . 2_665 ?
Cs4 W9 O40 Cs3 81.0(4) 1_545 . . 2_665 ?
Cs4 W9 O40 Cs3 88.1(4) 2_665 . . 2_665 ?
Cs4 W9 O35 Cs4 82.93(15) 2_665 . . 1_545 ?
Cs6 W6 O44 Nd1 104.2(4) 2_766 . . . ?
Cs6 W6 O44 Nd1 106.9(5) . . . . ?
Cs6 W6 O44 Cs6 -2.7(4) 2_766 . . . ?
Cs6 W6 O44 Cs5 -92.1(3) . . . . ?
Cs6 W6 O44 Cs5 -94.8(3) 2_766 . . . ?
Cs6 W6 O9 Cs1 -139.1(12) . . . . ?
Cs6 W6 O9 Cs1 -62.8(12) 2_766 . . . ?
Cs6 W6 O9 Cs5 145.2(3) 2_766 . . . ?
Cs6 W6 O9 Cs5 68.90(15) . . . . ?
Cs6 W8 O48 Nd1 -93.9(4) 2_766 . . . ?
Cs6 W8 O48 Nd1 -114.4(5) . . . . ?
Cs6 W8 O48 Cs1 157.98(7) 2_766 . . 1_455 ?
Cs6 W8 O48 Cs1 137.4(3) . . . 1_455 ?
Cs6 W8 O48 Cs6 20.6(3) 2_766 . . . ?
Cs6 W8 O7 Cs1 -130.4(8) 2_766 . . 2_766 ?
Cs6 W8 O7 Cs1 -54.7(7) . . . 2_766 ?
Cs6 W8 O7 Cs2 104.60(15) 2_766 . . . ?
Cs6 W8 O7 Cs2 -179.63(18) . . . . ?
Cs6 W2 O50 Nd1 -170.2(6) . . . . ?
Cs3 W4 O16 Nd1 121.3(5) 2_665 . . . ?
Cs3 W4 O16 Nd1 90.8(4) . . . . ?
Cs3 W4 O16 Cs1 -128.2(3) 2_665 . . 1_455 ?
Cs3 W4 O16 Cs1 -158.82(8) . . . 1_455 ?
Cs3 W4 O16 Cs3 -30.6(3) . . . 2_665 ?
Cs3 W4 O27 Na1 69(2) 2_665 . . . ?
Cs3 W4 O27 Na1 150(2) . . . . ?
Cs3 W3 O32 Nd1 -104.4(4) . . . . ?
Cs3 W3 O32 Nd1 -104.8(4) 2_665 . . . ?
Cs3 W3 O32 Cs4 82.2(5) . . . 2_665 ?
Cs3 W3 O32 Cs4 81.9(4) 2_665 . . 2_665 ?
Cs3 W3 O32 Cs3 0.3(4) . . . 2_665 ?
Cs2 W4 O16 Nd1 -91.8(4) . . . . ?
Cs2 W4 O16 Cs1 18.6(3) . . . 1_455 ?
Cs2 W4 O16 Cs3 146.88(10) . . . 2_665 ?
Cs2 W4 O27 Na1 -106(2) . . . . ?
Cs2 W8 O48 Nd1 108.9(4) . . . . ?
Cs2 W8 O48 Cs1 0.8(3) . . . 1_455 ?
Cs2 W8 O48 Cs6 -136.63(14) . . . . ?
Cs2 W8 O7 Cs1 125.0(8) . . . 2_766 ?
Cs2 W10 O46 Nd1 119.7(4) 2_666 . . . ?
Cs2 W10 O46 Cs1 -61.2(3) 2_666 . . 1_455 ?
Cs2 W10 O37 Cs1 100.2(3) 2_666 . . 1_455 ?
Cs2 W10 O37 Cs5 -147.0(5) 2_666 . . 1_455 ?
Cs2 W7 O8 W9 -154.76(15) 1_545 . . . ?
Cs2 W7 O8 Cs4 -42.4(4) 1_545 . . 1_545 ?
Cs2 W7 O36 W2 160.4(4) 1_545 . . . ?
Cs5 W6 O44 Nd1 -161.0(7) . . . . ?
Cs5 W6 O44 Cs6 92.1(3) . . . . ?
Cs5 W6 O9 Cs1 152.0(13) . . . . ?
Cs5 W10 O46 Nd1 -140.7(3) 1_455 . . . ?
Cs5 W10 O46 Cs1 38.3(3) 1_455 . . 1_455 ?
Cs5 W10 O37 Cs1 -112.8(4) 1_455 . . 1_455 ?
Cs5 W10 O37 Cs2 147.0(5) 1_455 . . 2_666 ?
Cs5 W5 O52 Nd1 -124.2(6) . . . . ?
Cs5 W5 O52 Cs4 123.6(3) . . . 2_665 ?
O1 W8 O48 Nd1 -1.7(12) . . . . ?
O1 W8 O48 Cs1 -109.8(9) . . . 1_455 ?
O1 W8 O48 Cs6 112.8(9) . . . . ?
O1 W8 O7 Cs1 176.9(7) . . . 2_766 ?
O1 W8 O7 Cs2 51.9(3) . . . . ?
O4 W6 O44 Nd1 1.5(12) . . . . ?
O4 W6 O44 Cs6 -105.4(9) . . . . ?
O4 W6 O44 Cs5 162.5(7) . . . . ?
O4 W6 O9 Cs1 -14.8(13) . . . . ?
O4 W6 O9 Cs5 -166.7(2) . . . . ?
O6 W4 O16 Nd1 5.0(12) . . . . ?
O6 W4 O16 Cs1 115.4(8) . . . 1_455 ?
O6 W4 O16 Cs3 -116.4(8) . . . 2_665 ?
O6 W4 O27 Na1 -162(2) . . . . ?
O8 W7 O36 W2 -0.4(10) . . . . ?
O8 W7 O33 Cs2 151.3(3) . . . 1_545 ?
O8 W9 O40 Nd1 -7.1(12) . . . . ?
O8 W9 O40 Cs4 102.0(9) . . . 2_665 ?
O8 W9 O40 Cs3 -169.9(7) . . . 2_665 ?
O8 W9 O35 Cs4 -45.9(3) . . . 1_545 ?
O10 W5 O52 Nd1 78.1(5) . . . . ?
O10 W5 O52 Cs4 -34.2(3) . . . 2_665 ?
O10 W5 O52 Cs5 -157.7(3) . . . . ?
O10 W9 O40 Nd1 -79.5(4) . . . . ?
O10 W9 O40 Cs4 29.5(3) . . . 2_665 ?
O10 W9 O40 Cs3 117.7(4) . . . 2_665 ?
O10 W9 O35 Cs4 37.1(3) . . . 1_545 ?
O12 W5 O52 Nd1 -75.9(5) . . . . ?
O12 W5 O52 Cs4 171.8(3) . . . 2_665 ?
O12 W5 O52 Cs5 48.3(3) . . . . ?
O12 W2 O50 Nd1 79.3(5) . . . . ?
O12 W2 O50 Cs6 -110.5(3) . . . . ?
O12 W2 O29 Cs6 101.3(3) . . . . ?
O14 W4 O16 Nd1 79.3(4) . . . . ?
O14 W4 O16 Cs1 -170.3(2) . . . 1_455 ?
O14 W4 O16 Cs3 -42.1(2) . . . 2_665 ?
O14 W4 O27 Na1 114(2) . . . . ?
O14 W3 O32 Nd1 -77.7(4) . . . . ?
O14 W3 O32 Cs4 109.0(4) . . . 2_665 ?
O14 W3 O32 Cs3 27.1(2) . . . 2_665 ?
O16 W4 O27 Na1 19(2) . . . . ?
O18 W10 O46 Nd1 -1.2(4) . . . . ?
O18 W10 O46 Cs1 177.8(3) . . . 1_455 ?
O18 W5 O52 Nd1 1.1(4) . . . . ?
O18 W5 O52 Cs4 -111.1(2) . . . 2_665 ?
O18 W5 O52 Cs5 125.3(3) . . . . ?
O18 W7 O8 W9 -0.5(3) . . . . ?
O18 W7 O8 Cs4 111.9(3) . . . 1_545 ?
O18 W7 O36 W2 -0.1(3) . . . . ?
O18 W2 O50 Nd1 2.3(4) . . . . ?
O18 W2 O50 Cs6 172.5(3) . . . . ?
O18 W9 O40 Nd1 -2.9(4) . . . . ?
O18 W9 O40 Cs4 106.2(2) . . . 2_665 ?
O18 W9 O40 Cs3 -165.7(4) . . . 2_665 ?
O18 W9 O35 Cs4 -40.2(16) . . . 1_545 ?
O20 W4 O16 Nd1 -75.0(4) . . . . ?
O20 W4 O16 Cs1 35.4(3) . . . 1_455 ?
O20 W4 O16 Cs3 163.6(2) . . . 2_665 ?
O20 W4 O27 Na1 -77(2) . . . . ?
O20 W8 O48 Nd1 77.3(4) . . . . ?
O20 W8 O48 Cs1 -30.9(3) . . . 1_455 ?
O20 W8 O48 Cs6 -168.3(2) . . . . ?
O20 W8 O7 Cs1 91.3(8) . . . 2_766 ?
O20 W8 O7 Cs2 -33.7(3) . . . . ?
O22 W6 O44 Nd1 76.6(5) . . . . ?
O22 W6 O44 Cs6 -30.3(3) . . . . ?
O22 W6 O44 Cs5 -122.4(3) . . . . ?
O22 W6 O9 Cs1 -98.6(12) . . . . ?
O22 W6 O9 Cs5 109.4(3) . . . . ?
O22 W8 O48 Nd1 -76.7(4) . . . . ?
O22 W8 O48 Cs1 175.2(2) . . . 1_455 ?
O22 W8 O48 Cs6 37.8(3) . . . . ?
O22 W8 O7 Cs1 -98.7(7) . . . 2_766 ?
O22 W8 O7 Cs2 136.3(2) . . . . ?
O24 W6 O44 Nd1 -77.3(5) . . . . ?
O24 W6 O44 Cs6 175.8(2) . . . . ?
O24 W6 O44 Cs5 83.7(3) . . . . ?
O24 W6 O9 Cs1 71.2(13) . . . . ?
O24 W6 O9 Cs5 -80.8(3) . . . . ?
O24 W3 O32 Nd1 75.8(4) . . . . ?
O24 W3 O32 Cs4 -97.6(4) . . . 2_665 ?
O24 W3 O32 Cs3 -179.5(2) . . . 2_665 ?
O26 W5 O52 Nd1 1.9(12) . . . . ?
O26 W5 O52 Cs4 -110.4(9) . . . 2_665 ?
O26 W5 O52 Cs5 126.1(8) . . . . ?
O26 W7 O8 W9 -77.5(4) . . . . ?
O26 W7 O8 Cs4 34.9(4) . . . 1_545 ?
O26 W7 O36 W2 76.9(4) . . . . ?
O26 W7 O33 Cs2 61.5(4) . . . 1_545 ?
O28 W3 O32 Nd1 0.0(12) . . . . ?
O28 W3 O32 Cs4 -173.3(7) . . . 2_665 ?
O28 W3 O32 Cs3 104.8(9) . . . 2_665 ?
O30 W10 O46 Nd1 75.9(5) . . . . ?
O30 W10 O46 Cs1 -105.1(3) . . . 1_455 ?
O30 W10 O37 Cs1 97.1(3) . . . 1_455 ?
O30 W10 O37 Cs2 -3.1(3) . . . 2_666 ?
O30 W10 O37 Cs5 -150.1(4) . . . 1_455 ?
O30 W2 O50 Nd1 -75.3(5) . . . . ?
O30 W2 O50 Cs6 94.9(3) . . . . ?
O30 W2 O29 Cs6 -88.8(3) . . . . ?
O34 W10 O46 Nd1 -1.8(12) . . . . ?
O34 W10 O46 Cs1 177.3(7) . . . 1_455 ?
O34 W10 O37 Cs1 -178.0(2) . . . 1_455 ?
O34 W10 O37 Cs2 81.8(3) . . . 2_666 ?
O34 W10 O37 Cs5 -65.2(4) . . . 1_455 ?
O34 W7 O8 W9 77.3(4) . . . . ?
O34 W7 O8 Cs4 -170.3(4) . . . 1_545 ?
O34 W7 O36 W2 -78.3(4) . . . . ?
O34 W7 O33 Cs2 -117.9(4) . . . 1_545 ?
O36 W7 O8 W9 -0.3(9) . . . . ?
O36 W7 O8 Cs4 112.1(7) . . . 1_545 ?
O36 W7 O33 Cs2 -28.3(4) . . . 1_545 ?
O36 W2 O50 Nd1 3.6(12) . . . . ?
O36 W2 O50 Cs6 173.9(7) . . . . ?
O36 W2 O29 Cs6 -174.0(2) . . . . ?
O38 W10 O46 Nd1 -78.2(5) . . . . ?
O38 W10 O46 Cs1 100.9(3) . . . 1_455 ?
O38 W10 O37 Cs1 -92.1(3) . . . 1_455 ?
O38 W10 O37 Cs2 167.7(3) . . . 2_666 ?
O38 W10 O37 Cs5 20.7(5) . . . 1_455 ?
O38 W9 O40 Nd1 74.8(4) . . . . ?
O38 W9 O40 Cs4 -176.2(3) . . . 2_665 ?
O38 W9 O40 Cs3 -88.0(4) . . . 2_665 ?
O38 W9 O35 Cs4 -130.4(3) . . . 1_545 ?
O40 W9 O35 Cs4 132.2(3) . . . 1_545 ?
O42 W4 O16 Nd1 2.6(4) . . . . ?
O42 W4 O16 Cs1 113.0(2) . . . 1_455 ?
O42 W4 O16 Cs3 -118.7(2) . . . 2_665 ?
O42 W6 O44 Nd1 -0.4(4) . . . . ?
O42 W6 O44 Cs6 -107.4(2) . . . . ?
O42 W6 O44 Cs5 160.5(3) . . . . ?
O42 W8 O48 Nd1 0.1(4) . . . . ?
O42 W8 O48 Cs1 -108.0(2) . . . 1_455 ?
O42 W8 O48 Cs6 114.5(2) . . . . ?
O42 W3 O32 Nd1 -0.9(4) . . . . ?
O42 W3 O32 Cs4 -174.2(4) . . . 2_665 ?
O42 W3 O32 Cs3 103.9(2) . . . 2_665 ?
O44 W6 O9 Cs1 165.4(11) . . . . ?
O44 W6 O9 Cs5 13.5(3) . . . . ?
O46 W10 O37 Cs1 1.8(3) . . . 1_455 ?
O46 W10 O37 Cs2 -98.4(3) . . . 2_666 ?
O46 W10 O37 Cs5 114.6(4) . . . 1_455 ?
O48 W8 O7 Cs1 -3.5(8) . . . 2_766 ?
O48 W8 O7 Cs2 -128.4(3) . . . . ?
O50 W2 O29 Cs6 7.1(3) . . . . ?
O54 W5 O52 Nd1 -177.5(5) . . . . ?
O54 W5 O52 Cs4 70.3(4) . . . 2_665 ?
O54 W5 O52 Cs5 -53.3(4) . . . . ?
O27 W4 O16 Nd1 -177.9(4) . . . . ?
O27 W4 O16 Cs1 -67.5(3) . . . 1_455 ?
O27 W4 O16 Cs3 60.7(3) . . . 2_665 ?
O7 W8 O48 Nd1 179.4(5) . . . . ?
O7 W8 O48 Cs1 71.2(4) . . . 1_455 ?
O7 W8 O48 Cs6 -66.2(3) . . . . ?
O29 W2 O50 Nd1 -179.2(5) . . . . ?
O29 W2 O50 Cs6 -9.0(4) . . . . ?
O2 W3 O32 Nd1 178.2(4) . . . . ?
O2 W3 O32 Cs4 4.9(5) . . . 2_665 ?
O2 W3 O32 Cs3 -77.0(3) . . . 2_665 ?
O33 W7 O8 W9 -179.4(4) . . . . ?
O33 W7 O8 Cs4 -67.0(4) . . . 1_545 ?
O33 W7 O36 W2 178.7(4) . . . . ?
O35 W9 O40 Nd1 178.8(4) . . . . ?
O35 W9 O40 Cs4 -72.2(4) . . . 2_665 ?
O35 W9 O40 Cs3 15.9(5) . . . 2_665 ?
O9 W6 O44 Nd1 -179.1(5) . . . . ?
O9 W6 O44 Cs6 73.9(4) . . . . ?
O9 W6 O44 Cs5 -18.2(5) . . . . ?
O37 W10 O46 Nd1 178.6(5) . . . . ?
O37 W10 O46 Cs1 -2.3(4) . . . 1_455 ?
